data_7135618
loop_
_publ_author_name
'Yang, Li'
'Sun, Zhenzhou'
'Wang, Lin'
'Geng, Jianqi'
'Wu, Biao'
'Yang, Xiao-Juan'

_publ_section_title
;
 Direct C-H magnesiation of thiophenes with an Mg-Mg-bonded compound.
;
_journal_issue 27
_journal_name_full 'Chemical communications (Cambridge, England)'
_journal_page_first 7172
_journal_page_last 7175
_journal_paper_doi 10.1039/d6cc00381h
_journal_volume 62
_journal_year 2026
_chemical_formula_moiety 'C86 H130 K2 Mg2 N4 O6 S2'
_chemical_formula_sum 'C86 H130 K2 Mg2 N4 O6 S2'
_chemical_formula_weight 1506.87
_space_group_crystal_system monoclinic
_space_group_IT_number 14
_space_group_name_Hall '-P 2ybc'
_space_group_name_H-M_alt 'P 1 21/c 1'
_atom_sites_solution_hydrogens geom
_audit_creation_date 2025-06-23
_audit_creation_method
;
Olex2 1.5
(compiled 2025.05.31 svn.r86d253d1 for OlexSys, GUI svn.r7254)
;
_audit_update_record
;
2026-01-16 deposited with the CCDC.	2026-03-12 downloaded from the CCDC.
;
_cell_angle_alpha 90
_cell_angle_beta 107.346(3)
_cell_angle_gamma 90
_cell_formula_units_Z 4
_cell_length_a 17.214(2)
_cell_length_b 19.393(2)
_cell_length_c 27.132(3)
_cell_measurement_reflns_used 9923
_cell_measurement_temperature 180.00
_cell_measurement_theta_max 21.63
_cell_measurement_theta_min 2.24
_cell_volume 8645.6(17)
_computing_cell_refinement 'SAINT V8.38A (Bruker, 2018)'
_computing_data_reduction 'SAINT V8.38A (Bruker, 2018)'
_computing_molecular_graphics 'Olex2 1.5 (Dolomanov et al., 2009)'
_computing_publication_material 'Olex2 1.5 (Dolomanov et al., 2009)'
_computing_structure_refinement 'XL  (Sheldrick, 2008)'
_diffrn_ambient_temperature 180.00
_diffrn_measured_fraction_theta_full 0.985
_diffrn_measured_fraction_theta_max 0.985
_diffrn_measurement_device_type 'Bruker APEX-II CCD'
_diffrn_measurement_method '\f and \w scans'
_diffrn_radiation_type MoK\a
_diffrn_radiation_wavelength 0.71073
_diffrn_reflns_av_R_equivalents 0.1145
_diffrn_reflns_av_unetI/netI 0.1405
_diffrn_reflns_Laue_measured_fraction_full 0.985
_diffrn_reflns_Laue_measured_fraction_max 0.985
_diffrn_reflns_limit_h_max 20
_diffrn_reflns_limit_h_min -19
_diffrn_reflns_limit_k_max 23
_diffrn_reflns_limit_k_min -23
_diffrn_reflns_limit_l_max 32
_diffrn_reflns_limit_l_min -32
_diffrn_reflns_number 48970
_diffrn_reflns_point_group_measured_fraction_full 0.985
_diffrn_reflns_point_group_measured_fraction_max 0.985
_diffrn_reflns_theta_full 25.121
_diffrn_reflns_theta_max 25.121
_diffrn_reflns_theta_min 2.243
_diffrn_source_current 1.0
_diffrn_source_power 0.05
_diffrn_source_voltage 50.0
_diffrn_standards_number 0
_exptl_absorpt_coefficient_mu 0.224
_exptl_absorpt_correction_T_max 0.7452
_exptl_absorpt_correction_T_min 0.6039
_exptl_absorpt_correction_type none
_exptl_absorpt_process_details
;
SADABS-2016/2 (Bruker,2016/2) was used for absorption correction.
wR2(int) was 0.1001 before and 0.0611 after correction.
The Ratio of minimum to maximum transmission is 0.8104.
The \l/2 correction factor is Not present.
;
_exptl_crystal_colour 'clear light orange'
_exptl_crystal_colour_lustre clear
_exptl_crystal_colour_modifier light
_exptl_crystal_colour_primary orange
_exptl_crystal_density_diffrn 1.158
_exptl_crystal_description block
_exptl_crystal_F_000 3264
_exptl_crystal_size_max 0.13
_exptl_crystal_size_mid 0.12
_exptl_crystal_size_min 0.1
_refine_diff_density_max 0.664
_refine_diff_density_min -0.579
_refine_diff_density_rms 0.073
_refine_ls_extinction_method none
_refine_ls_goodness_of_fit_ref 1.021
_refine_ls_hydrogen_treatment constr
_refine_ls_matrix_type full
_refine_ls_number_parameters 1022
_refine_ls_number_reflns 15196
_refine_ls_number_restraints 174
_refine_ls_restrained_S_all 1.028
_refine_ls_R_factor_all 0.2013
_refine_ls_R_factor_gt 0.0816
_refine_ls_shift/su_max 0.000
_refine_ls_shift/su_mean 0.000
_refine_ls_structure_factor_coef Fsqd
_refine_ls_weighting_details 'w=1/[\s^2^(Fo^2^)+(0.1199P)^2^+1.2754P] where P=(Fo^2^+2Fc^2^)/3'
_refine_ls_weighting_scheme calc
_refine_ls_wR_factor_gt 0.1961
_refine_ls_wR_factor_ref 0.2563
_reflns_Friedel_coverage 0.000
_reflns_number_gt 6717
_reflns_number_total 15196
_reflns_threshold_expression 'I > 2\s(I)'
_cod_data_source_file d6cc00381h2.cif
_cod_data_source_block a_a
_cod_depositor_comments 'Adding full bibliography for 7135613--7135622.cif.'
_cod_original_cell_volume 8645.4(17)
_cod_database_code 7135618
_shelx_shelxl_version_number 2019/1
_shelx_space_group_comment
;
The symmetry employed for this shelxl refinement is uniquely defined
by the following loop, which should always be used as a source of
symmetry information in preference to the above space-group names.
They are only intended as comments.
;
_shelx_estimated_absorpt_t_max 0.978
_shelx_estimated_absorpt_t_min 0.971
_olex2_refinement_description
;
1. Fixed Uiso
 At 1.2 times of:
  All C(H) groups, All C(H,H) groups, All C(H,H,H,H) groups
 At 1.5 times of:
  All C(H,H,H) groups
2. Restrained distances
 O3-C71 \\sim O3-C71A
 with sigma of 0.02
 C71-C72 \\sim C71A-C72A
 with sigma of 0.02
 C72-C73 \\sim C72A-C73A
 with sigma of 0.02
 C73-C74 \\sim C73A-C74
 with sigma of 0.02
 O3-C72 \\sim O3-C72A
 with sigma of 0.04
 C71-C73 \\sim C71A-C73A
 with sigma of 0.04
 C72-C74 \\sim C72A-C74
 with sigma of 0.04
 S1-C29 \\sim S1A-C29
 with sigma of 0.02
 S1-C32 \\sim S1A-C32A
 with sigma of 0.02
 S2-C31 \\sim S2A-C31A
 with sigma of 0.02
 S2-C34 \\sim S2A-C34
 with sigma of 0.02
 C29-C30 \\sim C29-C30A
 with sigma of 0.02
 C30-C31 \\sim C30A-C31A
 with sigma of 0.02
 C31-C32 \\sim C31A-C32A
 with sigma of 0.02
 C32-C33 \\sim C32A-C33A
 with sigma of 0.02
 C33-C34 \\sim C33A-C34
 with sigma of 0.02
 K1-S1 \\sim K1-S1A
 with sigma of 0.04
 K1-S2 \\sim K1-S2A
 with sigma of 0.04
 K1-C30 \\sim K1-C30A
 with sigma of 0.04
 K1-C31 \\sim K1-C31A
 with sigma of 0.04
 K1-C32 \\sim K1-C32A
 with sigma of 0.04
 K1-C33 \\sim K1-C33A
 with sigma of 0.04
 K2-S1 \\sim K2-S1A
 with sigma of 0.04
 K2-S2 \\sim K2-S2A
 with sigma of 0.04
 K2-C30 \\sim K2-C30A
 with sigma of 0.04
 K2-C31 \\sim K2-C31A
 with sigma of 0.04
 K2-C32 \\sim K2-C32A
 with sigma of 0.04
 K2-C33 \\sim K2-C33A
 with sigma of 0.04
 S1-C31 \\sim S1A-C31A
 with sigma of 0.04
 S1-C33 \\sim S1A-C33A
 with sigma of 0.04
 S2-C30 \\sim S2A-C30A
 with sigma of 0.04
 S2-C32 \\sim S2A-C32A
 with sigma of 0.04
 C29-C31 \\sim C29-C31A
 with sigma of 0.04
 C29-C32 \\sim C29-C32A
 with sigma of 0.04
 C30-C32 \\sim C30A-C32A
 with sigma of 0.04
 C31-C33 \\sim C31A-C33A
 with sigma of 0.04
 C31-C34 \\sim C31A-C34
 with sigma of 0.04
 C32-C34 \\sim C32A-C34
 with sigma of 0.04
3. Rigid bond restraints
 C81, C82
 with sigma for 1-2 distances of 0.001 and sigma for 1-3 distances of 0.002
4. Uiso/Uaniso restraints and constraints
Uanis(C30) \\sim Ueq: with sigma of 0.001 and sigma for terminal atoms of 0.002
Uanis(C33) \\sim Ueq: with sigma of 0.001 and sigma for terminal atoms of 0.002
Uanis(C81) \\sim Ueq: with sigma of 0.001 and sigma for terminal atoms of 0.002
Uanis(C33A) \\sim Ueq: with sigma of 0.01 and sigma for terminal atoms of 0.02
Uanis(C81) \\sim Ueq, Uanis(C82) \\sim Ueq, Uanis(C34) \\sim Ueq: with sigma of
0.01 and sigma for terminal atoms of 0.02
Uanis(C81) \\sim Ueq, Uanis(C82) \\sim Ueq: with sigma of 0.001 and sigma for
terminal atoms of 0.002
Uanis(O5) \\sim Ueq: with sigma of 0.001 and sigma for terminal atoms of 0.002
5. Rigid body (RIGU) restrains
 S1, S2, C29, C30, C31, C32, C33, C34
 with sigma for 1-2 distances of 0.004 and sigma for 1-3 distances of 0.004
 C71, C72, C73
 with sigma for 1-2 distances of 0.004 and sigma for 1-3 distances of 0.004
 C71A, C72A, C73A
 with sigma for 1-2 distances of 0.004 and sigma for 1-3 distances of 0.004
 C68, C69
 with sigma for 1-2 distances of 0.004 and sigma for 1-3 distances of 0.004
 S1, S2, C30, C31, C32, C33
 with sigma for 1-2 distances of 0.004 and sigma for 1-3 distances of 0.004
 S1A, S2A, C30A, C31A, C32A, C33A
 with sigma for 1-2 distances of 0.004 and sigma for 1-3 distances of 0.004
6. Others
 Sof(H74C)=Sof(H74D)=Sof(C71A)=Sof(H71C)=Sof(H71D)=Sof(C72A)=Sof(H72C)=
 Sof(H72D)=Sof(C73A)=Sof(H73C)=Sof(H73D)=1-FVAR(1)
 Sof(C71)=Sof(H71A)=Sof(H71B)=Sof(C72)=Sof(H72A)=Sof(H72B)=Sof(C73)=Sof(H73A)=
 Sof(H73B)=Sof(H74A)=Sof(H74B)=FVAR(1)
 Sof(C33A)=Sof(H33A)=Sof(C32A)=Sof(C31A)=Sof(S2A)=Sof(C30A)=Sof(H30A)=Sof(S1A)=
 1-FVAR(2)
 Sof(S1)=Sof(S2)=Sof(C30)=Sof(H30)=Sof(C31)=Sof(C32)=Sof(C33)=Sof(H33)=FVAR(2)
7.a Ternary CH refined with riding coordinates:
 C11(H11), C14(H14), C23(H23), C26(H26), C45(H45), C48(H48), C57(H57), C60(H60)
7.b Secondary CH2 refined with riding coordinates:
 C63(H63A,H63B), C64(H64A,H64B), C65(H65A,H65B), C66(H66A,H66B), C67(H67A,
 H67B), C68(H68A,H68B), C69(H69A,H69B), C70(H70A,H70B), C71(H71A,H71B),
 C72(H72A,H72B), C73(H73A,H73B), C74(H74A,H74B), C74(H74C,H74D), C75(H75A,H75B),
  C76(H76A,H76B), C77(H77A,H77B), C78(H78A,H78B), C79(H79A,H79B), C80(H80A,
 H80B), C81(H81A,H81B), C82(H82A,H82B), C83(H83A,H83B), C84(H84A,H84B),
 C85(H85A,H85B), C86(H86A,H86B), C71A(H71C,H71D), C72A(H72C,H72D), C73A(H73C,
 H73D)
7.c Aromatic/amide H refined with riding coordinates:
 C7(H7), C8(H8), C9(H9), C19(H19), C20(H20), C21(H21), C30(H30), C33(H33),
 C41(H41), C42(H42), C43(H43), C53(H53), C54(H54), C55(H55), C33A(H33A),
 C30A(H30A)
7.d Idealised Me refined as rotating group:
 C3(H3A,H3B,H3C), C4(H4A,H4B,H4C), C12(H12C,H12B,H12A), C13(H13A,H13B,H13C),
 C15(H15A,H15B,H15C), C16(H16A,H16B,H16C), C24(H24A,H24B,H24C), C25(H25A,H25B,
 H25C), C27(H27A,H27B,H27C), C28(H28A,H28B,H28C), C37(H37A,H37B,H37C), C38(H38A,
 H38B,H38C), C46(H46A,H46B,H46C), C47(H47A,H47B,H47C), C49(H49A,H49B,H49C),
 C50(H50A,H50B,H50C), C58(H58A,H58B,H58C), C59(H59A,H59B,H59C), C61(H61A,H61B,
 H61C), C62(H62A,H62B,H62C)
;
_olex2_submission_special_instructions 'No special instructions were received'

loop_
_space_group_symop_operation_xyz
'x, y, z'
'-x, y+1/2, -z+1/2'
'-x, -y, -z'
'x, -y-1/2, z-1/2'

loop_
_atom_site_label
_atom_site_type_symbol
_atom_site_fract_x
_atom_site_fract_y
_atom_site_fract_z
_atom_site_U_iso_or_equiv
_atom_site_adp_type
_atom_site_occupancy
_atom_site_site_symmetry_order
_atom_site_calc_flag
_atom_site_refinement_flags_posn
_atom_site_refinement_flags_adp
_atom_site_refinement_flags_occupancy
_atom_site_disorder_assembly
_atom_site_disorder_group
K1 K 0.17487(9) 0.53276(8) 0.14893(6) 0.0828(5) Uani 1 1 d D . . . .
K2 K 0.33542(7) 0.44269(6) 0.37486(5) 0.0577(4) Uani 1 1 d D . . . .
S1 S 0.2239(3) 0.3827(2) 0.22507(17) 0.0498(10) Uani 0.671(5) 1 d D . P A 1
S2 S 0.2929(3) 0.57341(19) 0.28759(18) 0.0492(11) Uani 0.671(5) 1 d D . P A 1
Mg1 Mg 0.34564(10) 0.34693(8) 0.14790(7) 0.0487(5) Uani 1 1 d . . . . .
Mg2 Mg 0.15048(10) 0.60227(8) 0.35689(7) 0.0455(5) Uani 1 1 d . . . . .
O1 O 0.2959(2) 0.25025(16) 0.14141(14) 0.0548(10) Uani 1 1 d . . . . .
O2 O 0.1856(2) 0.70126(17) 0.37662(15) 0.0592(10) Uani 1 1 d . . . . .
O3 O 0.1606(4) 0.6710(3) 0.1323(2) 0.1173(18) Uani 1 1 d D . . . .
O4 O 0.0171(3) 0.5283(3) 0.1454(2) 0.0941(14) Uani 1 1 d . . . . .
O5 O 0.3525(2) 0.30752(19) 0.37738(16) 0.0693(11) Uani 1 1 d . U . . .
O6 O 0.4849(2) 0.4326(2) 0.36191(17) 0.0739(12) Uani 1 1 d . . . . .
N1 N 0.4547(3) 0.34302(19) 0.13607(17) 0.0472(11) Uani 1 1 d . . . . .
N2 N 0.3035(3) 0.3902(2) 0.07763(16) 0.0518(11) Uani 1 1 d . . . . .
N3 N 0.1736(2) 0.55375(19) 0.42443(16) 0.0450(10) Uani 1 1 d . . . . .
N4 N 0.0326(2) 0.59580(19) 0.35210(16) 0.0429(10) Uani 1 1 d . . . . .
C1 C 0.4393(3) 0.3569(3) 0.0826(2) 0.0499(14) Uani 1 1 d . . . . .
C2 C 0.3668(4) 0.3816(3) 0.0541(2) 0.0541(15) Uani 1 1 d . . . . .
C3 C 0.5029(4) 0.3325(3) 0.0579(2) 0.0717(18) Uani 1 1 d . . . . .
H3A H 0.556541 0.332258 0.083844 0.108 Uiso 1 1 calc R U . . .
H3B H 0.503805 0.363739 0.029677 0.108 Uiso 1 1 calc R U . . .
H3C H 0.489405 0.285797 0.044251 0.108 Uiso 1 1 calc R U . . .
C4 C 0.3413(4) 0.3864(3) -0.0034(2) 0.0728(18) Uani 1 1 d . . . . .
H4A H 0.311669 0.344460 -0.018236 0.109 Uiso 1 1 calc R U . . .
H4B H 0.389604 0.391176 -0.015179 0.109 Uiso 1 1 calc R U . . .
H4C H 0.305931 0.426562 -0.014523 0.109 Uiso 1 1 calc R U . . .
C5 C 0.5348(3) 0.3406(3) 0.1689(2) 0.0527(14) Uani 1 1 d . . . . .
C6 C 0.5618(3) 0.2834(3) 0.2018(2) 0.0523(14) Uani 1 1 d . . . . .
C7 C 0.6416(3) 0.2796(3) 0.2329(2) 0.0631(16) Uani 1 1 d . . . . .
H7 H 0.658794 0.240961 0.255043 0.076 Uiso 1 1 calc R U . . .
C8 C 0.6969(4) 0.3311(3) 0.2322(3) 0.0689(17) Uani 1 1 d . . . . .
H8 H 0.752375 0.326602 0.252056 0.083 Uiso 1 1 calc R U . . .
C9 C 0.6713(4) 0.3879(3) 0.2032(2) 0.0664(17) Uani 1 1 d . . . . .
H9 H 0.709047 0.423910 0.203995 0.080 Uiso 1 1 calc R U . . .
C10 C 0.5915(4) 0.3953(3) 0.1721(2) 0.0600(15) Uani 1 1 d . . . . .
C11 C 0.5043(3) 0.2242(3) 0.2011(2) 0.0633(16) Uani 1 1 d . . . . .
H11 H 0.448221 0.243440 0.194474 0.076 Uiso 1 1 calc R U . . .
C12 C 0.5239(5) 0.1841(5) 0.2489(4) 0.161(5) Uani 1 1 d . . . . .
H12C H 0.582789 0.176290 0.261526 0.241 Uiso 1 1 calc R U . . .
H12B H 0.495641 0.139649 0.242243 0.241 Uiso 1 1 calc R U . . .
H12A H 0.506451 0.209529 0.274969 0.241 Uiso 1 1 calc R U . . .
C13 C 0.5044(5) 0.1770(4) 0.1562(4) 0.124(3) Uani 1 1 d . . . . .
H13A H 0.493205 0.204210 0.124424 0.186 Uiso 1 1 calc R U . . .
H13B H 0.462362 0.141612 0.152179 0.186 Uiso 1 1 calc R U . . .
H13C H 0.557792 0.154876 0.163207 0.186 Uiso 1 1 calc R U . . .
C14 C 0.5656(4) 0.4643(3) 0.1465(3) 0.0755(18) Uani 1 1 d . . . . .
H14 H 0.509208 0.459261 0.122449 0.091 Uiso 1 1 calc R U . . .
C15 C 0.6209(6) 0.4901(4) 0.1151(3) 0.131(4) Uani 1 1 d . . . . .
H15A H 0.597495 0.532003 0.096264 0.196 Uiso 1 1 calc R U . . .
H15B H 0.625206 0.454403 0.090512 0.196 Uiso 1 1 calc R U . . .
H15C H 0.675062 0.500361 0.138523 0.196 Uiso 1 1 calc R U . . .
C16 C 0.5631(4) 0.5183(3) 0.1875(3) 0.083(2) Uani 1 1 d . . . . .
H16A H 0.617724 0.523818 0.211779 0.124 Uiso 1 1 calc R U . . .
H16B H 0.525557 0.502949 0.206228 0.124 Uiso 1 1 calc R U . . .
H16C H 0.544460 0.562477 0.170591 0.124 Uiso 1 1 calc R U . . .
C17 C 0.2453(3) 0.4417(3) 0.0613(2) 0.0517(14) Uani 1 1 d . . . . .
C18 C 0.2650(4) 0.5118(3) 0.0530(2) 0.0573(15) Uani 1 1 d . . . . .
C19 C 0.2030(4) 0.5592(3) 0.0349(2) 0.0709(18) Uani 1 1 d . . . . .
H19 H 0.216295 0.604764 0.027214 0.085 Uiso 1 1 calc R U . . .
C20 C 0.1222(4) 0.5423(3) 0.0275(2) 0.0752(18) Uani 1 1 d . . . . .
H20 H 0.080504 0.575607 0.014995 0.090 Uiso 1 1 calc R U . . .
C21 C 0.1033(4) 0.4763(3) 0.0386(2) 0.0713(17) Uani 1 1 d . . . . .
H21 H 0.048105 0.464847 0.034462 0.086 Uiso 1 1 calc R U . . .
C22 C 0.1619(4) 0.4264(3) 0.0555(2) 0.0591(15) Uani 1 1 d . . . . .
C23 C 0.3526(4) 0.5374(3) 0.0688(3) 0.0738(19) Uani 1 1 d . . . . .
H23 H 0.389327 0.497126 0.081793 0.089 Uiso 1 1 calc R U . . .
C24 C 0.3761(6) 0.5697(5) 0.0243(3) 0.143(4) Uani 1 1 d . . . . .
H24A H 0.356286 0.540691 -0.006471 0.215 Uiso 1 1 calc R U . . .
H24B H 0.435523 0.573474 0.033565 0.215 Uiso 1 1 calc R U . . .
H24C H 0.351813 0.615653 0.017194 0.215 Uiso 1 1 calc R U . . .
C25 C 0.3671(4) 0.5900(3) 0.1116(3) 0.087(2) Uani 1 1 d . . . . .
H25A H 0.333209 0.630725 0.099151 0.130 Uiso 1 1 calc R U . . .
H25B H 0.424594 0.603505 0.122586 0.130 Uiso 1 1 calc R U . . .
H25C H 0.352918 0.569985 0.140980 0.130 Uiso 1 1 calc R U . . .
C26 C 0.1376(3) 0.3533(3) 0.0645(2) 0.0635(16) Uani 1 1 d . . . . .
H26 H 0.185716 0.330952 0.089556 0.076 Uiso 1 1 calc R U . . .
C27 C 0.0661(4) 0.3479(3) 0.0868(3) 0.092(2) Uani 1 1 d . . . . .
H27A H 0.076993 0.376419 0.117966 0.138 Uiso 1 1 calc R U . . .
H27B H 0.059144 0.299734 0.095673 0.138 Uiso 1 1 calc R U . . .
H27C H 0.016317 0.364018 0.061207 0.138 Uiso 1 1 calc R U . . .
C28 C 0.1189(5) 0.3132(3) 0.0142(3) 0.095(2) Uani 1 1 d . . . . .
H28A H 0.074372 0.335813 -0.012037 0.143 Uiso 1 1 calc R U . . .
H28B H 0.102775 0.266041 0.019718 0.143 Uiso 1 1 calc R U . . .
H28C H 0.167426 0.311852 0.002384 0.143 Uiso 1 1 calc R U . . .
C29 C 0.3109(3) 0.4011(3) 0.2066(2) 0.0536(14) Uani 1 1 d . . . A 1
C30 C 0.3452(13) 0.4790(13) 0.2227(10) 0.048(4) Uani 0.671(5) 1 d D U P A 1
H30 H 0.385610 0.505302 0.213845 0.058 Uiso 0.671(5) 1 calc R U P A 1
C31 C 0.2946(7) 0.4948(6) 0.2545(5) 0.038(3) Uani 0.671(5) 1 d D . P A 1
C32 C 0.2244(7) 0.4595(5) 0.2587(5) 0.039(3) Uani 0.671(5) 1 d D . P A 1
C33 C 0.1681(12) 0.4748(10) 0.2880(8) 0.034(3) Uani 0.671(5) 1 d D U P A 1
H33 H 0.125575 0.449103 0.294982 0.041 Uiso 0.671(5) 1 calc R U P A 1
C34 C 0.2057(3) 0.5554(3) 0.3053(2) 0.0504(13) Uani 1 1 d . U . A 1
C35 C 0.1005(3) 0.5587(2) 0.4391(2) 0.0439(13) Uani 1 1 d . . . . .
C36 C 0.0326(3) 0.5809(2) 0.4032(2) 0.0421(12) Uani 1 1 d . . . . .
C37 C 0.1108(3) 0.5550(3) 0.4959(2) 0.0557(15) Uani 1 1 d . . . . .
H37A H 0.144584 0.515067 0.510729 0.084 Uiso 1 1 calc R U . . .
H37B H 0.057286 0.550249 0.501411 0.084 Uiso 1 1 calc R U . . .
H37C H 0.137122 0.597211 0.512670 0.084 Uiso 1 1 calc R U . . .
C38 C -0.0411(3) 0.6048(3) 0.4187(2) 0.0533(14) Uani 1 1 d . . . . .
H38A H -0.026930 0.646306 0.440119 0.080 Uiso 1 1 calc R U . . .
H38B H -0.057874 0.568260 0.438248 0.080 Uiso 1 1 calc R U . . .
H38C H -0.085937 0.615341 0.387577 0.080 Uiso 1 1 calc R U . . .
C39 C 0.2332(3) 0.5060(3) 0.44821(19) 0.0455(13) Uani 1 1 d . . . . .
C40 C 0.3146(3) 0.5282(3) 0.4708(2) 0.0507(14) Uani 1 1 d . . . . .
C41 C 0.3740(3) 0.4810(3) 0.4951(2) 0.0620(15) Uani 1 1 d . . . . .
H41 H 0.428097 0.496719 0.510344 0.074 Uiso 1 1 calc R U . . .
C42 C 0.3569(4) 0.4117(3) 0.4979(2) 0.0630(16) Uani 1 1 d . . . . .
H42 H 0.398304 0.380394 0.515520 0.076 Uiso 1 1 calc R U . . .
C43 C 0.2791(3) 0.3892(3) 0.4746(2) 0.0575(15) Uani 1 1 d . . . . .
H43 H 0.267384 0.341569 0.476545 0.069 Uiso 1 1 calc R U . . .
C44 C 0.2165(3) 0.4331(3) 0.4482(2) 0.0492(14) Uani 1 1 d . . . . .
C45 C 0.3361(3) 0.6034(3) 0.4704(2) 0.0620(16) Uani 1 1 d . . . . .
H45 H 0.287726 0.627589 0.447049 0.074 Uiso 1 1 calc R U . . .
C46 C 0.3536(6) 0.6358(4) 0.5234(3) 0.124(3) Uani 1 1 d . . . . .
H46A H 0.307331 0.628229 0.536764 0.186 Uiso 1 1 calc R U . . .
H46B H 0.362437 0.685487 0.520912 0.186 Uiso 1 1 calc R U . . .
H46C H 0.402548 0.614825 0.546884 0.186 Uiso 1 1 calc R U . . .
C47 C 0.4064(5) 0.6166(4) 0.4503(4) 0.124(3) Uani 1 1 d . . . . .
H47A H 0.454256 0.591697 0.471480 0.187 Uiso 1 1 calc R U . . .
H47B H 0.418078 0.666178 0.451798 0.187 Uiso 1 1 calc R U . . .
H47C H 0.393053 0.600745 0.414476 0.187 Uiso 1 1 calc R U . . .
C48 C 0.1353(3) 0.4038(3) 0.4171(2) 0.0512(14) Uani 1 1 d . . . . .
H48 H 0.104817 0.441279 0.394003 0.061 Uiso 1 1 calc R U . . .
C49 C 0.0835(4) 0.3804(3) 0.4512(3) 0.0755(19) Uani 1 1 d . . . . .
H49A H 0.030501 0.364284 0.429338 0.113 Uiso 1 1 calc R U . . .
H49B H 0.075673 0.419260 0.472330 0.113 Uiso 1 1 calc R U . . .
H49C H 0.111338 0.342835 0.473742 0.113 Uiso 1 1 calc R U . . .
C50 C 0.1442(4) 0.3442(3) 0.3829(3) 0.0732(18) Uani 1 1 d . . . . .
H50A H 0.170054 0.305136 0.404570 0.110 Uiso 1 1 calc R U . . .
H50B H 0.178067 0.358585 0.361409 0.110 Uiso 1 1 calc R U . . .
H50C H 0.090395 0.330381 0.360755 0.110 Uiso 1 1 calc R U . . .
C51 C -0.0401(3) 0.5936(3) 0.3116(2) 0.0471(13) Uani 1 1 d . . . . .
C52 C -0.0567(3) 0.6470(3) 0.2741(2) 0.0502(14) Uani 1 1 d . . . . .
C53 C -0.1272(4) 0.6468(3) 0.2334(2) 0.0693(17) Uani 1 1 d . . . . .
H53 H -0.137275 0.683236 0.208940 0.083 Uiso 1 1 calc R U . . .
C54 C -0.1836(4) 0.5944(3) 0.2276(3) 0.0733(18) Uani 1 1 d . . . . .
H54 H -0.232568 0.595201 0.199693 0.088 Uiso 1 1 calc R U . . .
C55 C -0.1679(3) 0.5410(3) 0.2627(3) 0.0641(16) Uani 1 1 d . . . . .
H55 H -0.206501 0.504708 0.258286 0.077 Uiso 1 1 calc R U . . .
C56 C -0.0980(3) 0.5383(3) 0.3041(2) 0.0476(13) Uani 1 1 d . . . . .
C57 C 0.0020(3) 0.7064(3) 0.2781(2) 0.0610(15) Uani 1 1 d . . . . .
H57 H 0.044391 0.702749 0.312391 0.073 Uiso 1 1 calc R U . . .
C58 C 0.0460(4) 0.7017(3) 0.2363(3) 0.097(2) Uani 1 1 d . . . . .
H58A H 0.074839 0.657578 0.239542 0.146 Uiso 1 1 calc R U . . .
H58B H 0.085114 0.739633 0.240824 0.146 Uiso 1 1 calc R U . . .
H58C H 0.006013 0.704873 0.202048 0.146 Uiso 1 1 calc R U . . .
C59 C -0.0378(4) 0.7773(3) 0.2756(3) 0.082(2) Uani 1 1 d . . . . .
H59A H -0.077662 0.783697 0.241616 0.124 Uiso 1 1 calc R U . . .
H59B H 0.004031 0.813206 0.281290 0.124 Uiso 1 1 calc R U . . .
H59C H -0.065240 0.780481 0.302423 0.124 Uiso 1 1 calc R U . . .
C60 C -0.0809(3) 0.4734(2) 0.3358(2) 0.0512(14) Uani 1 1 d . . . . .
H60 H -0.032158 0.481847 0.366282 0.061 Uiso 1 1 calc R U . . .
C61 C -0.1516(4) 0.4516(3) 0.3562(3) 0.0730(18) Uani 1 1 d . . . . .
H61A H -0.166121 0.489922 0.375237 0.110 Uiso 1 1 calc R U . . .
H61B H -0.135043 0.411763 0.379160 0.110 Uiso 1 1 calc R U . . .
H61C H -0.198838 0.439078 0.327026 0.110 Uiso 1 1 calc R U . . .
C62 C -0.0606(3) 0.4147(3) 0.3045(2) 0.0654(16) Uani 1 1 d . . . . .
H62A H -0.106345 0.407414 0.273222 0.098 Uiso 1 1 calc R U . . .
H62B H -0.050738 0.372479 0.325232 0.098 Uiso 1 1 calc R U . . .
H62C H -0.011795 0.426544 0.294789 0.098 Uiso 1 1 calc R U . . .
C63 C 0.2942(4) 0.2090(3) 0.0963(2) 0.0661(17) Uani 1 1 d . . . . .
H63A H 0.348958 0.207076 0.091603 0.079 Uiso 1 1 calc R U . . .
H63B H 0.255861 0.229228 0.064909 0.079 Uiso 1 1 calc R U . . .
C64 C 0.2669(4) 0.1386(3) 0.1057(3) 0.084(2) Uani 1 1 d . . . . .
H64A H 0.302667 0.102945 0.097899 0.100 Uiso 1 1 calc R U . . .
H64B H 0.210239 0.130151 0.084277 0.100 Uiso 1 1 calc R U . . .
C65 C 0.2732(4) 0.1383(3) 0.1627(3) 0.083(2) Uani 1 1 d . . . . .
H65A H 0.231224 0.107963 0.169485 0.100 Uiso 1 1 calc R U . . .
H65B H 0.327592 0.122427 0.183815 0.100 Uiso 1 1 calc R U . . .
C66 C 0.2595(4) 0.2109(3) 0.1742(3) 0.0719(18) Uani 1 1 d . . . . .
H66A H 0.200644 0.220993 0.165811 0.086 Uiso 1 1 calc R U . . .
H66B H 0.286150 0.221534 0.211046 0.086 Uiso 1 1 calc R U . . .
C67 C 0.2368(4) 0.7494(4) 0.3591(3) 0.095(2) Uani 1 1 d . . . . .
H67A H 0.290498 0.728578 0.361896 0.114 Uiso 1 1 calc R U . B 1
H67B H 0.210601 0.762866 0.322683 0.114 Uiso 1 1 calc R U . B 1
C68 C 0.2456(7) 0.8083(4) 0.3929(5) 0.169(5) Uani 1 1 d . . . C 1
H68A H 0.303664 0.814624 0.412537 0.203 Uiso 1 1 calc R U . C 1
H68B H 0.226707 0.850451 0.372142 0.203 Uiso 1 1 calc R U . C 1
C69 C 0.1991(7) 0.7979(4) 0.4276(4) 0.168(5) Uani 1 1 d . . . C 1
H69A H 0.160290 0.836513 0.424708 0.202 Uiso 1 1 calc R U . C 1
H69B H 0.235421 0.796300 0.463505 0.202 Uiso 1 1 calc R U . C 1
C70 C 0.1556(4) 0.7344(3) 0.4149(3) 0.079(2) Uani 1 1 d . . . . .
H70A H 0.096456 0.743084 0.400871 0.094 Uiso 1 1 calc R U . C 1
H70B H 0.165420 0.704870 0.445903 0.094 Uiso 1 1 calc R U . C 1
C71 C 0.2204(13) 0.7058(13) 0.1662(8) 0.109(7) Uani 0.45(2) 1 d D . P D 1
H71A H 0.270082 0.677500 0.180079 0.130 Uiso 0.45(2) 1 calc R U P D 1
H71B H 0.203038 0.725232 0.194976 0.130 Uiso 0.45(2) 1 calc R U P D 1
C72 C 0.2309(13) 0.7608(10) 0.1289(11) 0.103(8) Uani 0.45(2) 1 d D . P D 1
H72A H 0.279604 0.751505 0.117666 0.123 Uiso 0.45(2) 1 calc R U P D 1
H72B H 0.236111 0.807057 0.144894 0.123 Uiso 0.45(2) 1 calc R U P D 1
C73 C 0.1529(16) 0.7556(13) 0.0832(11) 0.164(14) Uani 0.45(2) 1 d D . P D 1
H73A H 0.127654 0.801678 0.074838 0.196 Uiso 0.45(2) 1 calc R U P D 1
H73B H 0.165730 0.737732 0.052308 0.196 Uiso 0.45(2) 1 calc R U P D 1
C74 C 0.0961(6) 0.7080(5) 0.0981(4) 0.130(3) Uani 1 1 d D . . . .
H74A H 0.060722 0.731516 0.115649 0.156 Uiso 0.45(2) 1 calc R U P D 1
H74B H 0.063156 0.679699 0.068952 0.156 Uiso 0.45(2) 1 calc R U P D 1
H74C H 0.053265 0.674742 0.080321 0.156 Uiso 0.55(2) 1 calc R U P D 2
H74D H 0.072423 0.739117 0.118700 0.156 Uiso 0.55(2) 1 calc R U P D 2
C75 C -0.0476(6) 0.5614(5) 0.1090(3) 0.121(3) Uani 1 1 d . . . . .
H75A H -0.039435 0.559502 0.074434 0.145 Uiso 1 1 calc R U . . .
H75B H -0.050134 0.610418 0.118620 0.145 Uiso 1 1 calc R U . . .
C76 C -0.1249(6) 0.5257(8) 0.1079(4) 0.157(5) Uani 1 1 d . . . . .
H76A H -0.162801 0.557693 0.117541 0.188 Uiso 1 1 calc R U . . .
H76B H -0.151996 0.506513 0.073242 0.188 Uiso 1 1 calc R U . . .
C77 C -0.0984(6) 0.4698(5) 0.1468(4) 0.130(3) Uani 1 1 d . . . . .
H77A H -0.136559 0.464988 0.167543 0.156 Uiso 1 1 calc R U . . .
H77B H -0.094891 0.425185 0.129811 0.156 Uiso 1 1 calc R U . . .
C78 C -0.0177(5) 0.4920(4) 0.1792(3) 0.098(2) Uani 1 1 d . . . . .
H78A H -0.022619 0.522419 0.207373 0.118 Uiso 1 1 calc R U . . .
H78B H 0.016226 0.451674 0.194465 0.118 Uiso 1 1 calc R U . . .
C79 C 0.4111(4) 0.2739(3) 0.4185(3) 0.088(2) Uani 1 1 d . . . . .
H79A H 0.386529 0.260157 0.445613 0.105 Uiso 1 1 calc R U . . .
H79B H 0.457397 0.305263 0.433974 0.105 Uiso 1 1 calc R U . . .
C80 C 0.4396(5) 0.2123(4) 0.3966(3) 0.097(2) Uani 1 1 d . . . . .
H80A H 0.488863 0.222399 0.386207 0.116 Uiso 1 1 calc R U . E 1
H80B H 0.450844 0.173287 0.421238 0.116 Uiso 1 1 calc R U . E 1
C81 C 0.3703(6) 0.1984(5) 0.3524(4) 0.134(2) Uani 1 1 d . U . F 1
H81A H 0.340170 0.158198 0.359746 0.161 Uiso 1 1 calc R U . F 1
H81B H 0.389360 0.186846 0.322362 0.161 Uiso 1 1 calc R U . F 1
C82 C 0.3153(6) 0.2586(5) 0.3396(4) 0.127(2) Uani 1 1 d . U . . .
H82A H 0.310832 0.276157 0.304590 0.152 Uiso 1 1 calc R U . F 1
H82B H 0.260347 0.246634 0.341390 0.152 Uiso 1 1 calc R U . F 1
C83 C 0.5057(4) 0.3786(3) 0.3330(3) 0.084(2) Uani 1 1 d . . . . .
H83A H 0.459454 0.368355 0.302064 0.100 Uiso 1 1 calc R U . . .
H83B H 0.519114 0.336232 0.354270 0.100 Uiso 1 1 calc R U . . .
C84 C 0.5752(6) 0.4009(4) 0.3180(4) 0.138(4) Uani 1 1 d . . . . .
H84A H 0.560834 0.404499 0.279927 0.165 Uiso 1 1 calc R U . . .
H84B H 0.620392 0.367528 0.330060 0.165 Uiso 1 1 calc R U . . .
C85 C 0.5991(6) 0.4679(5) 0.3416(4) 0.137(4) Uani 1 1 d . . . . .
H85A H 0.648226 0.463952 0.371856 0.164 Uiso 1 1 calc R U . . .
H85B H 0.610455 0.500518 0.316537 0.164 Uiso 1 1 calc R U . . .
C86 C 0.5297(5) 0.4902(3) 0.3571(3) 0.097(2) Uani 1 1 d . . . . .
H86A H 0.548250 0.514995 0.390470 0.116 Uiso 1 1 calc R U . . .
H86B H 0.495614 0.521993 0.330908 0.116 Uiso 1 1 calc R U . . .
C71A C 0.2176(11) 0.7259(9) 0.1397(9) 0.109(7) Uani 0.55(2) 1 d D . P D 2
H71C H 0.273761 0.707680 0.152516 0.131 Uiso 0.55(2) 1 calc R U P D 2
H71D H 0.209213 0.758774 0.165611 0.131 Uiso 0.55(2) 1 calc R U P D 2
C72A C 0.2053(8) 0.7625(8) 0.0881(8) 0.081(5) Uani 0.55(2) 1 d D . P D 2
H72C H 0.215249 0.812705 0.092939 0.097 Uiso 0.55(2) 1 calc R U P D 2
H72D H 0.241346 0.743263 0.069145 0.097 Uiso 0.55(2) 1 calc R U P D 2
C73A C 0.1168(10) 0.7476(8) 0.0603(6) 0.078(5) Uani 0.55(2) 1 d D . P D 2
H73C H 0.084146 0.790412 0.052219 0.094 Uiso 0.55(2) 1 calc R U P D 2
H73D H 0.110312 0.721006 0.028209 0.094 Uiso 0.55(2) 1 calc R U P D 2
C33A C 0.286(2) 0.5659(15) 0.2924(12) 0.064(12) Uani 0.329(5) 1 d D U P A 2
H33A H 0.275906 0.614122 0.290110 0.077 Uiso 0.329(5) 1 calc R U P A 2
C32A C 0.2875(14) 0.5066(12) 0.2608(9) 0.049(8) Uani 0.329(5) 1 d D . P A 2
C31A C 0.2328(14) 0.4477(12) 0.2519(9) 0.047(7) Uani 0.329(5) 1 d D . P A 2
S2A S 0.1707(11) 0.4857(9) 0.2846(7) 0.112(6) Uani 0.329(5) 1 d D . P A 2
C30A C 0.234(2) 0.3948(14) 0.2166(11) 0.064(11) Uani 0.329(5) 1 d D . P A 2
H30A H 0.245038 0.347188 0.214133 0.076 Uiso 0.329(5) 1 calc R U P A 2
S1A S 0.3509(10) 0.4713(10) 0.2281(6) 0.091(5) Uani 0.329(5) 1 d D . P A 2

loop_
_atom_site_aniso_label
_atom_site_aniso_U_11
_atom_site_aniso_U_22
_atom_site_aniso_U_33
_atom_site_aniso_U_23
_atom_site_aniso_U_13
_atom_site_aniso_U_12
K1 0.0690(10) 0.0929(11) 0.0744(11) 0.0277(8) 0.0030(8) 0.0009(8)
K2 0.0486(8) 0.0537(7) 0.0728(9) 0.0097(6) 0.0213(7) 0.0091(6)
S1 0.0526(17) 0.0503(17) 0.051(2) -0.0051(15) 0.0223(16) -0.0065(13)
S2 0.0463(17) 0.0477(16) 0.059(2) -0.0036(13) 0.0239(15) -0.0001(12)
Mg1 0.0459(11) 0.0469(10) 0.0556(12) 0.0010(8) 0.0185(10) -0.0014(8)
Mg2 0.0331(10) 0.0479(10) 0.0573(12) 0.0033(8) 0.0162(9) 0.0013(8)
O1 0.051(2) 0.051(2) 0.066(3) 0.0058(19) 0.021(2) -0.0095(17)
O2 0.057(2) 0.052(2) 0.073(3) 0.0016(19) 0.027(2) -0.0086(18)
O3 0.124(5) 0.115(4) 0.099(4) 0.030(4) 0.012(4) 0.015(4)
O4 0.080(4) 0.119(4) 0.085(4) 0.013(3) 0.026(3) 0.004(3)
O5 0.0687(14) 0.0662(14) 0.0707(14) -0.0016(9) 0.0176(10) 0.0016(9)
O6 0.061(3) 0.063(3) 0.107(4) 0.004(2) 0.040(3) 0.000(2)
N1 0.047(3) 0.040(2) 0.054(3) -0.003(2) 0.016(3) -0.003(2)
N2 0.052(3) 0.050(3) 0.052(3) 0.006(2) 0.013(2) -0.004(2)
N3 0.030(2) 0.051(3) 0.053(3) 0.004(2) 0.011(2) 0.001(2)
N4 0.032(2) 0.049(2) 0.048(3) 0.008(2) 0.012(2) 0.0029(19)
C1 0.057(4) 0.046(3) 0.052(4) -0.009(3) 0.023(3) -0.009(3)
C2 0.056(4) 0.051(3) 0.060(4) 0.002(3) 0.027(4) -0.005(3)
C3 0.070(4) 0.083(4) 0.068(4) -0.013(3) 0.030(4) 0.001(3)
C4 0.082(5) 0.084(4) 0.053(4) 0.001(3) 0.021(4) -0.006(4)
C5 0.047(4) 0.050(3) 0.064(4) -0.010(3) 0.022(3) -0.007(3)
C6 0.042(3) 0.051(3) 0.064(4) -0.004(3) 0.015(3) 0.001(3)
C7 0.047(4) 0.064(4) 0.077(5) -0.004(3) 0.017(4) 0.001(3)
C8 0.045(4) 0.077(4) 0.084(5) -0.012(4) 0.017(4) -0.003(3)
C9 0.057(4) 0.064(4) 0.075(5) -0.014(3) 0.015(4) -0.026(3)
C10 0.060(4) 0.057(4) 0.062(4) -0.004(3) 0.016(4) -0.011(3)
C11 0.037(3) 0.047(3) 0.101(5) 0.000(3) 0.012(3) 0.000(3)
C12 0.108(7) 0.175(9) 0.162(9) 0.110(8) -0.015(6) -0.064(6)
C13 0.083(6) 0.078(5) 0.207(10) -0.029(6) 0.039(6) -0.022(4)
C14 0.073(5) 0.059(4) 0.085(5) -0.002(4) 0.008(4) -0.026(3)
C15 0.224(11) 0.077(5) 0.118(7) -0.004(5) 0.092(8) -0.047(6)
C16 0.078(5) 0.066(4) 0.112(6) 0.005(4) 0.041(5) -0.003(3)
C17 0.054(4) 0.046(3) 0.052(4) 0.000(3) 0.011(3) -0.001(3)
C18 0.063(4) 0.048(3) 0.061(4) 0.005(3) 0.019(3) -0.002(3)
C19 0.084(5) 0.047(4) 0.073(5) 0.015(3) 0.010(4) -0.005(4)
C20 0.071(5) 0.056(4) 0.082(5) 0.010(3) -0.004(4) 0.006(3)
C21 0.054(4) 0.063(4) 0.085(5) 0.012(3) 0.001(4) -0.002(3)
C22 0.050(4) 0.053(3) 0.063(4) 0.005(3) 0.000(3) -0.004(3)
C23 0.064(4) 0.053(4) 0.108(6) 0.014(4) 0.031(4) -0.005(3)
C24 0.172(9) 0.152(8) 0.141(8) -0.032(6) 0.102(8) -0.093(7)
C25 0.071(5) 0.081(5) 0.099(6) -0.006(4) 0.011(4) -0.019(4)
C26 0.047(4) 0.055(4) 0.077(5) 0.012(3) 0.002(3) -0.004(3)
C27 0.057(4) 0.089(5) 0.126(6) 0.036(4) 0.018(4) -0.002(4)
C28 0.101(6) 0.066(4) 0.106(6) -0.007(4) 0.011(5) -0.023(4)
C29 0.050(3) 0.059(3) 0.054(4) -0.002(3) 0.017(3) -0.005(3)
C30 0.048(4) 0.048(4) 0.048(4) -0.0002(10) 0.0145(16) 0.0003(10)
C31 0.034(5) 0.035(4) 0.044(7) -0.003(4) 0.009(5) -0.005(4)
C32 0.042(5) 0.036(5) 0.041(6) -0.001(4) 0.016(5) -0.002(4)
C33 0.034(3) 0.035(3) 0.034(3) -0.0001(10) 0.0105(14) 0.0006(10)
C34 0.043(3) 0.053(3) 0.057(3) -0.001(2) 0.017(3) -0.001(2)
C35 0.031(3) 0.043(3) 0.057(4) -0.007(2) 0.012(3) -0.006(2)
C36 0.030(3) 0.041(3) 0.052(4) -0.005(2) 0.008(3) -0.006(2)
C37 0.053(4) 0.060(3) 0.055(4) -0.001(3) 0.018(3) 0.004(3)
C38 0.041(3) 0.063(3) 0.059(4) -0.004(3) 0.020(3) 0.008(3)
C39 0.037(3) 0.052(3) 0.049(3) 0.001(3) 0.015(3) 0.003(3)
C40 0.032(3) 0.062(4) 0.053(4) -0.001(3) 0.004(3) -0.002(3)
C41 0.036(3) 0.072(4) 0.069(4) 0.003(3) 0.000(3) 0.011(3)
C42 0.047(4) 0.071(4) 0.065(4) 0.010(3) 0.008(3) 0.014(3)
C43 0.053(4) 0.056(3) 0.065(4) 0.007(3) 0.021(3) 0.001(3)
C44 0.036(3) 0.058(3) 0.055(4) 0.005(3) 0.017(3) 0.005(3)
C45 0.034(3) 0.066(4) 0.079(5) 0.000(3) 0.005(3) -0.003(3)
C46 0.185(10) 0.085(5) 0.098(7) -0.026(5) 0.035(6) -0.022(6)
C47 0.108(6) 0.078(5) 0.217(10) 0.001(5) 0.093(7) -0.013(5)
C48 0.036(3) 0.046(3) 0.074(4) 0.003(3) 0.020(3) -0.004(2)
C49 0.063(4) 0.076(4) 0.097(5) 0.000(4) 0.040(4) -0.017(3)
C50 0.051(4) 0.073(4) 0.092(5) -0.016(4) 0.015(4) -0.001(3)
C51 0.038(3) 0.051(3) 0.052(4) 0.000(3) 0.015(3) 0.006(3)
C52 0.036(3) 0.055(3) 0.055(4) 0.004(3) 0.006(3) 0.013(3)
C53 0.056(4) 0.075(4) 0.068(5) 0.005(3) 0.005(4) 0.010(4)
C54 0.048(4) 0.086(5) 0.070(5) -0.008(4) -0.008(3) 0.009(4)
C55 0.035(3) 0.072(4) 0.077(5) -0.014(4) 0.004(3) -0.004(3)
C56 0.032(3) 0.057(3) 0.053(4) -0.009(3) 0.011(3) 0.000(3)
C57 0.057(4) 0.059(4) 0.063(4) 0.016(3) 0.012(3) 0.010(3)
C58 0.095(6) 0.091(5) 0.130(7) 0.003(4) 0.070(5) -0.003(4)
C59 0.088(5) 0.067(4) 0.091(5) 0.000(4) 0.024(4) 0.011(4)
C60 0.034(3) 0.053(3) 0.061(4) -0.010(3) 0.006(3) -0.007(3)
C61 0.057(4) 0.073(4) 0.094(5) -0.004(3) 0.030(4) -0.016(3)
C62 0.054(4) 0.058(3) 0.082(5) -0.006(3) 0.016(4) 0.001(3)
C63 0.083(5) 0.056(4) 0.063(4) -0.008(3) 0.025(4) -0.003(3)
C64 0.090(5) 0.074(4) 0.096(6) -0.018(4) 0.042(5) -0.027(4)
C65 0.086(5) 0.061(4) 0.106(6) 0.000(4) 0.035(5) -0.018(4)
C66 0.075(4) 0.068(4) 0.083(5) 0.004(3) 0.041(4) -0.008(3)
C67 0.085(5) 0.089(5) 0.119(6) 0.016(5) 0.042(5) -0.027(4)
C68 0.220(11) 0.078(6) 0.267(12) -0.062(7) 0.161(11) -0.078(7)
C69 0.245(13) 0.089(6) 0.220(11) -0.066(7) 0.146(10) -0.075(7)
C70 0.091(5) 0.065(4) 0.088(5) -0.020(4) 0.038(4) 0.001(4)
C71 0.108(16) 0.101(12) 0.105(14) -0.001(12) 0.014(13) -0.024(11)
C72 0.130(16) 0.077(12) 0.095(16) -0.010(10) 0.025(12) -0.030(11)
C73 0.20(2) 0.095(17) 0.136(17) 0.003(13) -0.035(18) -0.033(19)
C74 0.123(8) 0.115(7) 0.131(9) 0.017(6) 0.006(7) 0.004(6)
C75 0.125(8) 0.136(7) 0.096(7) 0.015(5) 0.027(7) 0.043(7)
C76 0.076(7) 0.300(16) 0.080(7) -0.017(8) 0.001(6) 0.037(9)
C77 0.088(7) 0.173(9) 0.127(9) -0.044(7) 0.029(7) -0.028(7)
C78 0.106(7) 0.106(6) 0.086(6) 0.008(5) 0.034(6) 0.004(5)
C79 0.083(5) 0.086(5) 0.083(5) 0.016(4) 0.010(4) 0.026(4)
C80 0.099(6) 0.081(5) 0.106(6) 0.016(4) 0.024(5) 0.037(4)
C81 0.134(3) 0.131(2) 0.136(3) -0.0022(10) 0.0373(12) 0.0036(10)
C82 0.127(2) 0.127(2) 0.127(3) -0.0020(10) 0.0368(12) 0.0000(10)
C83 0.075(5) 0.071(4) 0.101(6) -0.017(4) 0.020(4) -0.005(4)
C84 0.154(9) 0.098(6) 0.209(11) -0.039(6) 0.128(9) -0.020(6)
C85 0.133(8) 0.127(7) 0.185(10) -0.044(7) 0.102(8) -0.061(6)
C86 0.114(6) 0.062(4) 0.127(7) -0.004(4) 0.053(6) -0.003(4)
C71A 0.123(16) 0.092(15) 0.092(11) -0.010(9) -0.001(9) 0.019(12)
C72A 0.066(8) 0.064(8) 0.104(12) -0.018(8) 0.013(8) -0.002(7)
C73A 0.077(8) 0.091(10) 0.064(9) -0.010(7) 0.018(7) 0.001(7)
C33A 0.077(15) 0.065(12) 0.053(13) 0.011(7) 0.024(8) 0.022(7)
C32A 0.041(10) 0.067(10) 0.044(13) 0.013(9) 0.020(10) 0.023(7)
C31A 0.038(9) 0.064(10) 0.051(13) 0.009(8) 0.030(9) 0.031(7)
S2A 0.086(6) 0.160(13) 0.089(7) -0.001(7) 0.025(4) 0.049(7)
C30A 0.12(2) 0.046(12) 0.054(13) 0.021(8) 0.067(12) 0.017(10)
S1A 0.086(6) 0.122(9) 0.065(6) -0.001(5) 0.022(4) 0.045(5)

loop_
_atom_type_symbol
_atom_type_description
_atom_type_scat_dispersion_real
_atom_type_scat_dispersion_imag
_atom_type_scat_source
C C 0.0033 0.0016 'International Tables Vol C Tables 4.2.6.8 and 6.1.1.4'
H H 0.0000 0.0000 'International Tables Vol C Tables 4.2.6.8 and 6.1.1.4'
K K 0.2009 0.2494 'International Tables Vol C Tables 4.2.6.8 and 6.1.1.4'
Mg Mg 0.0486 0.0363 'International Tables Vol C Tables 4.2.6.8 and 6.1.1.4'
N N 0.0061 0.0033 'International Tables Vol C Tables 4.2.6.8 and 6.1.1.4'
O O 0.0106 0.0060 'International Tables Vol C Tables 4.2.6.8 and 6.1.1.4'
S S 0.1246 0.1234 'International Tables Vol C Tables 4.2.6.8 and 6.1.1.4'

loop_
_geom_angle_atom_site_label_1
_geom_angle_atom_site_label_2
_geom_angle_atom_site_label_3
_geom_angle
_geom_angle_site_symmetry_1
_geom_angle_site_symmetry_3
_geom_angle_publ_flag
O3 K1 C18 91.72(15) . . ?
O3 K1 C19 73.91(16) . . ?
O3 K1 C20 77.57(17) . . ?
O3 K1 C22 121.24(17) . . ?
O3 K1 C31 113.2(2) . . ?
O3 K1 C32 125.6(2) . . ?
O3 K1 C32A 108.8(5) . . ?
O3 K1 C31A 130.9(4) . . ?
O3 K1 C30A 155.3(5) . . ?
O3 K1 S1A 118.4(4) . . ?
O4 K1 O3 89.15(19) . . ?
O4 K1 C18 130.51(16) . . ?
O4 K1 C19 113.50(17) . . ?
O4 K1 C20 89.52(17) . . ?
O4 K1 C22 96.83(15) . . ?
O4 K1 C31 114.5(3) . . ?
O4 K1 C32 90.3(2) . . ?
O4 K1 C32A 111.0(4) . . ?
O4 K1 C31A 93.7(4) . . ?
O4 K1 C30A 97.8(6) . . ?
O4 K1 S1A 135.9(3) . . ?
C19 K1 C18 23.62(14) . . ?
C19 K1 S1A 107.3(3) . . ?
C20 K1 C18 42.92(16) . . ?
C20 K1 C19 24.59(15) . . ?
C20 K1 C22 44.31(15) . . ?
C20 K1 C32 156.8(2) . . ?
C20 K1 C30A 125.9(5) . . ?
C20 K1 S1A 127.7(3) . . ?
C22 K1 C18 42.94(13) . . ?
C22 K1 C19 50.17(14) . . ?
C22 K1 C30A 81.6(5) . . ?
C22 K1 S1A 96.5(3) . . ?
C31 K1 C18 110.4(3) . . ?
C31 K1 C19 131.5(3) . . ?
C31 K1 C20 153.0(3) . . ?
C31 K1 C22 116.7(2) . . ?
C31 K1 C32 26.2(2) . . ?
C32 K1 C18 127.1(2) . . ?
C32 K1 C19 150.7(2) . . ?
C32 K1 C22 112.8(2) . . ?
C32A K1 C18 115.4(4) . . ?
C32A K1 C19 135.5(4) . . ?
C32A K1 C20 158.3(4) . . ?
C32A K1 C22 122.6(4) . . ?
C32A K1 C31A 26.9(3) . . ?
C32A K1 C30A 46.7(6) . . ?
C32A K1 S1A 30.8(4) . . ?
C31A K1 C18 121.2(3) . . ?
C31A K1 C19 144.8(3) . . ?
C31A K1 C20 151.3(4) . . ?
C31A K1 C22 107.0(4) . . ?
C31A K1 C30A 25.5(5) . . ?
C31A K1 S1A 42.2(4) . . ?
C30A K1 C18 101.3(5) . . ?
C30A K1 C19 123.4(5) . . ?
C30A K1 S1A 43.5(6) . . ?
S1A K1 C18 85.3(3) . . ?
O5 K2 O6 80.14(12) . . ?
O5 K2 C31 108.7(2) . . ?
O5 K2 C32 99.1(2) . . ?
O5 K2 C39 115.74(12) . . ?
O5 K2 C40 122.24(13) . . ?
O5 K2 C41 102.46(14) . . ?
O5 K2 C44 90.72(12) . . ?
O5 K2 C33A 139.7(5) . . ?
O5 K2 C32A 113.9(4) . . ?
O5 K2 C31A 94.5(4) . . ?
O5 K2 S2A 109.9(3) . . ?
O6 K2 C31 79.8(2) . . ?
O6 K2 C32 101.1(2) . . ?
O6 K2 C39 144.36(14) . . ?
O6 K2 C40 119.02(14) . . ?
O6 K2 C41 103.40(14) . . ?
O6 K2 C44 150.47(15) . . ?
O6 K2 C33A 91.6(7) . . ?
O6 K2 C32A 83.3(4) . . ?
O6 K2 C31A 96.6(3) . . ?
O6 K2 S2A 124.7(3) . . ?
C32 K2 C31 25.36(18) . . ?
C32 K2 C39 107.0(2) . . ?
C32 K2 C40 125.0(2) . . ?
C32 K2 C41 149.7(2) . . ?
C32 K2 C44 108.0(2) . . ?
C39 K2 C31 119.7(2) . . ?
C39 K2 C31A 112.6(3) . . ?
C40 K2 C31 127.4(2) . . ?
C40 K2 C39 25.34(12) . . ?
C40 K2 C41 24.92(13) . . ?
C40 K2 C44 44.65(13) . . ?
C40 K2 C33A 96.4(5) . . ?
C40 K2 C32A 121.8(4) . . ?
C40 K2 C31A 131.0(3) . . ?
C40 K2 S2A 101.3(3) . . ?
C41 K2 C31 148.7(2) . . ?
C41 K2 C39 43.96(13) . . ?
C41 K2 C44 51.00(14) . . ?
C41 K2 C31A 155.6(3) . . ?
C41 K2 S2A 125.0(3) . . ?
C44 K2 C31 129.6(2) . . ?
C44 K2 C39 25.57(12) . . ?
C44 K2 C31A 112.2(3) . . ?
C33A K2 C39 93.8(6) . . ?
C33A K2 C41 117.8(5) . . ?
C33A K2 C44 112.6(7) . . ?
C33A K2 C31A 47.0(6) . . ?
C33A K2 S2A 45.1(7) . . ?
C32A K2 C39 114.4(4) . . ?
C32A K2 C41 143.7(4) . . ?
C32A K2 C44 125.8(4) . . ?
C32A K2 C33A 25.9(5) . . ?
C32A K2 C31A 25.9(3) . . ?
C32A K2 S2A 42.1(4) . . ?
S2A K2 C39 81.7(3) . . ?
S2A K2 C44 84.8(3) . . ?
S2A K2 C31A 30.9(3) . . ?
C29 S1 K1 74.9(2) . . ?
C32 S1 K1 64.2(4) . . ?
C32 S1 C29 96.0(4) . . ?
K2 S2 K1 118.51(10) . . ?
C31 S2 K1 53.4(5) . . ?
C31 S2 K2 71.2(5) . . ?
C34 S2 K1 88.9(2) . . ?
C34 S2 K2 71.5(2) . . ?
C34 S2 C31 96.5(4) . . ?
O1 Mg1 C1 108.73(15) . . ?
O1 Mg1 C2 108.11(16) . . ?
O1 Mg1 C29 108.18(18) . . ?
N1 Mg1 O1 109.89(16) . . ?
N1 Mg1 N2 87.37(18) . . ?
N1 Mg1 C1 30.12(18) . . ?
N1 Mg1 C2 58.15(18) . . ?
N1 Mg1 C29 128.6(2) . . ?
N2 Mg1 O1 106.12(17) . . ?
N2 Mg1 C1 58.11(18) . . ?
N2 Mg1 C2 29.90(17) . . ?
N2 Mg1 C29 113.5(2) . . ?
C1 Mg1 C2 28.33(15) . . ?
C29 Mg1 C1 142.95(18) . . ?
C29 Mg1 C2 135.29(19) . . ?
O2 Mg2 K2 119.33(12) . . ?
O2 Mg2 C34 114.94(18) . . ?
O2 Mg2 C35 102.51(15) . . ?
O2 Mg2 C36 103.08(14) . . ?
O2 Mg2 S2A 141.1(3) . . ?
N3 Mg2 K2 67.85(11) . . ?
N3 Mg2 O2 103.98(17) . . ?
N3 Mg2 N4 87.17(17) . . ?
N3 Mg2 C34 113.54(19) . . ?
N3 Mg2 C35 30.02(15) . . ?
N3 Mg2 C36 58.31(16) . . ?
N3 Mg2 S2A 102.1(4) . . ?
N4 Mg2 K2 130.98(12) . . ?
N4 Mg2 O2 107.03(16) . . ?
N4 Mg2 C34 125.3(2) . . ?
N4 Mg2 C35 58.46(16) . . ?
N4 Mg2 C36 30.33(16) . . ?
N4 Mg2 S2A 102.6(3) . . ?
C34 Mg2 K2 46.57(15) . . ?
C34 Mg2 C35 135.61(18) . . ?
C34 Mg2 C36 141.69(18) . . ?
C35 Mg2 K2 94.91(11) . . ?
C35 Mg2 S2A 114.4(3) . . ?
C36 Mg2 K2 117.45(11) . . ?
C36 Mg2 C35 28.58(14) . . ?
C36 Mg2 S2A 115.1(3) . . ?
S2A Mg2 K2 48.2(4) . . ?
C63 O1 Mg1 118.7(3) . . ?
C66 O1 Mg1 132.5(3) . . ?
C66 O1 C63 108.8(4) . . ?
C67 O2 Mg2 132.8(4) . . ?
C70 O2 Mg2 117.9(3) . . ?
C70 O2 C67 109.4(4) . . ?
C71 O3 K1 111.6(12) . . ?
C71 O3 C74 119.2(13) . . ?
C74 O3 K1 128.7(6) . . ?
C74 O3 C71A 95.0(10) . . ?
C71A O3 K1 133.7(9) . . ?
C75 O4 K1 126.2(5) . . ?
C75 O4 C78 106.4(6) . . ?
C78 O4 K1 127.4(5) . . ?
C79 O5 K2 121.6(4) . . ?
C82 O5 K2 129.1(5) . . ?
C82 O5 C79 109.0(6) . . ?
C83 O6 K2 122.2(4) . . ?
C86 O6 K2 122.1(4) . . ?
C86 O6 C83 107.7(4) . . ?
C1 N1 Mg1 105.0(3) . . ?
C5 N1 Mg1 133.8(3) . . ?
C5 N1 C1 120.3(4) . . ?
C2 N2 Mg1 105.5(4) . . ?
C17 N2 Mg1 128.6(3) . . ?
C17 N2 C2 121.1(4) . . ?
C35 N3 Mg2 105.9(3) . . ?
C39 N3 Mg2 131.2(3) . . ?
C39 N3 C35 120.2(4) . . ?
C36 N4 Mg2 104.3(3) . . ?
C51 N4 Mg2 135.0(3) . . ?
C51 N4 C36 120.0(4) . . ?
N1 C1 Mg1 44.9(2) . . ?
N1 C1 C3 116.9(5) . . ?
C2 C1 Mg1 76.8(3) . . ?
C2 C1 N1 120.8(4) . . ?
C2 C1 C3 121.7(5) . . ?
C3 C1 Mg1 154.8(4) . . ?
N2 C2 Mg1 44.6(2) . . ?
N2 C2 C4 115.7(5) . . ?
C1 C2 Mg1 74.9(3) . . ?
C1 C2 N2 119.1(5) . . ?
C1 C2 C4 123.7(5) . . ?
C4 C2 Mg1 154.2(4) . . ?
C1 C3 H3A 109.5 . . ?
C1 C3 H3B 109.5 . . ?
C1 C3 H3C 109.5 . . ?
H3A C3 H3B 109.5 . . ?
H3A C3 H3C 109.5 . . ?
H3B C3 H3C 109.5 . . ?
C2 C4 H4A 109.5 . . ?
C2 C4 H4B 109.5 . . ?
C2 C4 H4C 109.5 . . ?
H4A C4 H4B 109.5 . . ?
H4A C4 H4C 109.5 . . ?
H4B C4 H4C 109.5 . . ?
N1 C5 C6 120.2(5) . . ?
N1 C5 C10 122.6(5) . . ?
C6 C5 C10 117.1(5) . . ?
C5 C6 C11 119.8(5) . . ?
C7 C6 C5 120.4(5) . . ?
C7 C6 C11 119.7(5) . . ?
C6 C7 H7 119.5 . . ?
C6 C7 C8 121.0(6) . . ?
C8 C7 H7 119.5 . . ?
C7 C8 H8 120.3 . . ?
C9 C8 C7 119.4(6) . . ?
C9 C8 H8 120.3 . . ?
C8 C9 H9 119.0 . . ?
C8 C9 C10 122.1(5) . . ?
C10 C9 H9 119.0 . . ?
C5 C10 C14 121.8(6) . . ?
C9 C10 C5 119.7(5) . . ?
C9 C10 C14 118.3(5) . . ?
C6 C11 H11 108.2 . . ?
C6 C11 C13 108.1(5) . . ?
C12 C11 C6 114.5(6) . . ?
C12 C11 H11 108.2 . . ?
C12 C11 C13 109.5(7) . . ?
C13 C11 H11 108.2 . . ?
C11 C12 H12C 109.5 . . ?
C11 C12 H12B 109.5 . . ?
C11 C12 H12A 109.5 . . ?
H12C C12 H12B 109.5 . . ?
H12C C12 H12A 109.5 . . ?
H12B C12 H12A 109.5 . . ?
C11 C13 H13A 109.5 . . ?
C11 C13 H13B 109.5 . . ?
C11 C13 H13C 109.5 . . ?
H13A C13 H13B 109.5 . . ?
H13A C13 H13C 109.5 . . ?
H13B C13 H13C 109.5 . . ?
C10 C14 H14 108.0 . . ?
C10 C14 C15 113.3(6) . . ?
C10 C14 C16 109.8(5) . . ?
C15 C14 H14 108.0 . . ?
C16 C14 H14 108.0 . . ?
C16 C14 C15 109.5(5) . . ?
C14 C15 H15A 109.5 . . ?
C14 C15 H15B 109.5 . . ?
C14 C15 H15C 109.5 . . ?
H15A C15 H15B 109.5 . . ?
H15A C15 H15C 109.5 . . ?
H15B C15 H15C 109.5 . . ?
C14 C16 H16A 109.5 . . ?
C14 C16 H16B 109.5 . . ?
C14 C16 H16C 109.5 . . ?
H16A C16 H16B 109.5 . . ?
H16A C16 H16C 109.5 . . ?
H16B C16 H16C 109.5 . . ?
N2 C17 K1 121.0(3) . . ?
N2 C17 C18 123.3(5) . . ?
N2 C17 C22 119.4(5) . . ?
C18 C17 K1 76.9(3) . . ?
C22 C17 K1 68.6(3) . . ?
C22 C17 C18 117.2(5) . . ?
C17 C18 K1 79.1(3) . . ?
C17 C18 C23 121.7(5) . . ?
C19 C18 K1 73.5(3) . . ?
C19 C18 C17 119.5(5) . . ?
C19 C18 C23 118.5(5) . . ?
C23 C18 K1 112.5(4) . . ?
K1 C19 H19 117.4 . . ?
C18 C19 K1 82.9(3) . . ?
C18 C19 H19 119.1 . . ?
C18 C19 C20 121.9(5) . . ?
C20 C19 K1 71.2(4) . . ?
C20 C19 H19 119.1 . . ?
K1 C20 H20 111.4 . . ?
C19 C20 K1 84.2(4) . . ?
C19 C20 H20 120.6 . . ?
C21 C20 K1 74.3(4) . . ?
C21 C20 C19 118.8(6) . . ?
C21 C20 H20 120.6 . . ?
C20 C21 H21 119.0 . . ?
C22 C21 C20 122.0(6) . . ?
C22 C21 H21 119.0 . . ?
C17 C22 K1 87.0(3) . . ?
C17 C22 C26 119.5(5) . . ?
C21 C22 K1 71.6(4) . . ?
C21 C22 C17 120.3(5) . . ?
C21 C22 C26 120.1(5) . . ?
C26 C22 K1 115.4(4) . . ?
C18 C23 H23 108.2 . . ?
C24 C23 C18 112.9(6) . . ?
C24 C23 H23 108.2 . . ?
C25 C23 C18 111.0(5) . . ?
C25 C23 H23 108.2 . . ?
C25 C23 C24 108.1(5) . . ?
C23 C24 H24A 109.5 . . ?
C23 C24 H24B 109.5 . . ?
C23 C24 H24C 109.5 . . ?
H24A C24 H24B 109.5 . . ?
H24A C24 H24C 109.5 . . ?
H24B C24 H24C 109.5 . . ?
C23 C25 H25A 109.5 . . ?
C23 C25 H25B 109.5 . . ?
C23 C25 H25C 109.5 . . ?
H25A C25 H25B 109.5 . . ?
H25A C25 H25C 109.5 . . ?
H25B C25 H25C 109.5 . . ?
C22 C26 H26 107.5 . . ?
C22 C26 C27 114.8(5) . . ?
C27 C26 H26 107.5 . . ?
C28 C26 C22 109.2(5) . . ?
C28 C26 H26 107.5 . . ?
C28 C26 C27 109.9(5) . . ?
C26 C27 H27A 109.5 . . ?
C26 C27 H27B 109.5 . . ?
C26 C27 H27C 109.5 . . ?
H27A C27 H27B 109.5 . . ?
H27A C27 H27C 109.5 . . ?
H27B C27 H27C 109.5 . . ?
C26 C28 H28A 109.5 . . ?
C26 C28 H28B 109.5 . . ?
C26 C28 H28C 109.5 . . ?
H28A C28 H28B 109.5 . . ?
H28A C28 H28C 109.5 . . ?
H28B C28 H28C 109.5 . . ?
S1 C29 K1 76.2(2) . . ?
S1 C29 Mg1 124.5(3) . . ?
Mg1 C29 K1 108.9(2) . . ?
C30 C29 K1 65.5(9) . . ?
C30 C29 S1 112.5(7) . . ?
C30 C29 Mg1 119.7(8) . . ?
C29 C30 H30 131.4 . . ?
C31 C30 C29 97.1(12) . . ?
C31 C30 H30 131.4 . . ?
K1 C31 K2 152.1(4) . . ?
S2 C31 K1 99.1(6) . . ?
S2 C31 K2 78.0(5) . . ?
C30 C31 K1 81.3(12) . . ?
C30 C31 K2 123.0(13) . . ?
C30 C31 S2 126.4(12) . . ?
C32 C31 K1 80.8(9) . . ?
C32 C31 K2 73.0(9) . . ?
C32 C31 S2 103.3(10) . . ?
C32 C31 C30 129.1(14) . . ?
K1 C32 K2 152.8(3) . . ?
S1 C32 K1 86.2(5) . . ?
S1 C32 K2 109.8(6) . . ?
C31 C32 K1 73.0(9) . . ?
C31 C32 K2 81.6(9) . . ?
C31 C32 S1 103.8(9) . . ?
C31 C32 C33 131.8(12) . . ?
C33 C32 K1 112.6(11) . . ?
C33 C32 K2 77.4(10) . . ?
C33 C32 S1 124.0(10) . . ?
C32 C33 H33 132.8 . . ?
C32 C33 C34 94.4(10) . . ?
C34 C33 H33 132.8 . . ?
S2 C34 K2 78.4(2) . . ?
S2 C34 Mg2 133.6(3) . . ?
Mg2 C34 K2 105.5(2) . . ?
C33 C34 K2 71.7(8) . . ?
C33 C34 S2 113.3(6) . . ?
C33 C34 Mg2 111.5(6) . . ?
N3 C35 Mg2 44.1(2) . . ?
N3 C35 C37 116.1(5) . . ?
C36 C35 Mg2 74.3(3) . . ?
C36 C35 N3 117.6(4) . . ?
C36 C35 C37 124.6(4) . . ?
C37 C35 Mg2 151.4(3) . . ?
N4 C36 Mg2 45.4(2) . . ?
N4 C36 C38 116.9(4) . . ?
C35 C36 Mg2 77.1(3) . . ?
C35 C36 N4 121.2(4) . . ?
C35 C36 C38 120.8(5) . . ?
C38 C36 Mg2 151.6(3) . . ?
C35 C37 H37A 109.5 . . ?
C35 C37 H37B 109.5 . . ?
C35 C37 H37C 109.5 . . ?
H37A C37 H37B 109.5 . . ?
H37A C37 H37C 109.5 . . ?
H37B C37 H37C 109.5 . . ?
C36 C38 H38A 109.5 . . ?
C36 C38 H38B 109.5 . . ?
C36 C38 H38C 109.5 . . ?
H38A C38 H38B 109.5 . . ?
H38A C38 H38C 109.5 . . ?
H38B C38 H38C 109.5 . . ?
N3 C39 K2 115.2(3) . . ?
N3 C39 C40 119.7(4) . . ?
N3 C39 C44 122.3(5) . . ?
C40 C39 K2 74.7(3) . . ?
C40 C39 C44 117.9(5) . . ?
C44 C39 K2 77.0(3) . . ?
C39 C40 K2 80.0(3) . . ?
C39 C40 C45 120.3(5) . . ?
C41 C40 K2 78.4(3) . . ?
C41 C40 C39 119.9(5) . . ?
C41 C40 C45 119.8(5) . . ?
C45 C40 K2 114.2(3) . . ?
K2 C41 H41 113.2 . . ?
C40 C41 K2 76.7(3) . . ?
C40 C41 H41 119.0 . . ?
C42 C41 K2 81.2(4) . . ?
C42 C41 C40 122.0(5) . . ?
C42 C41 H41 119.0 . . ?
K2 C42 H42 117.9 . . ?
C41 C42 K2 74.3(3) . . ?
C41 C42 H42 120.7 . . ?
C43 C42 K2 78.0(3) . . ?
C43 C42 C41 118.6(5) . . ?
C43 C42 H42 120.7 . . ?
K2 C43 H43 118.1 . . ?
C42 C43 K2 78.0(3) . . ?
C42 C43 H43 118.6 . . ?
C42 C43 C44 122.8(5) . . ?
C44 C43 K2 76.0(3) . . ?
C44 C43 H43 118.6 . . ?
C39 C44 K2 77.4(2) . . ?
C39 C44 C48 121.2(5) . . ?
C43 C44 K2 79.5(3) . . ?
C43 C44 C39 118.4(5) . . ?
C43 C44 C48 120.2(5) . . ?
C48 C44 K2 108.9(3) . . ?
C40 C45 H45 107.4 . . ?
C40 C45 C46 112.1(5) . . ?
C46 C45 H45 107.4 . . ?
C47 C45 C40 113.4(5) . . ?
C47 C45 H45 107.4 . . ?
C47 C45 C46 108.7(6) . . ?
C45 C46 H46A 109.5 . . ?
C45 C46 H46B 109.5 . . ?
C45 C46 H46C 109.5 . . ?
H46A C46 H46B 109.5 . . ?
H46A C46 H46C 109.5 . . ?
H46B C46 H46C 109.5 . . ?
C45 C47 H47A 109.5 . . ?
C45 C47 H47B 109.5 . . ?
C45 C47 H47C 109.5 . . ?
H47A C47 H47B 109.5 . . ?
H47A C47 H47C 109.5 . . ?
H47B C47 H47C 109.5 . . ?
C44 C48 H48 107.6 . . ?
C44 C48 C49 112.3(5) . . ?
C44 C48 C50 112.5(4) . . ?
C49 C48 H48 107.6 . . ?
C50 C48 H48 107.6 . . ?
C50 C48 C49 109.1(4) . . ?
C48 C49 H49A 109.5 . . ?
C48 C49 H49B 109.5 . . ?
C48 C49 H49C 109.5 . . ?
H49A C49 H49B 109.5 . . ?
H49A C49 H49C 109.5 . . ?
H49B C49 H49C 109.5 . . ?
C48 C50 H50A 109.5 . . ?
C48 C50 H50B 109.5 . . ?
C48 C50 H50C 109.5 . . ?
H50A C50 H50B 109.5 . . ?
H50A C50 H50C 109.5 . . ?
H50B C50 H50C 109.5 . . ?
N4 C51 C52 118.9(5) . . ?
N4 C51 C56 123.6(5) . . ?
C52 C51 C56 117.4(5) . . ?
C51 C52 C57 121.1(5) . . ?
C53 C52 C51 120.9(5) . . ?
C53 C52 C57 118.0(5) . . ?
C52 C53 H53 119.4 . . ?
C52 C53 C54 121.1(6) . . ?
C54 C53 H53 119.4 . . ?
C53 C54 H54 120.4 . . ?
C53 C54 C55 119.1(6) . . ?
C55 C54 H54 120.4 . . ?
C54 C55 H55 118.9 . . ?
C56 C55 C54 122.3(6) . . ?
C56 C55 H55 118.9 . . ?
C51 C56 C60 122.4(5) . . ?
C55 C56 C51 119.1(5) . . ?
C55 C56 C60 118.1(5) . . ?
C52 C57 H57 107.3 . . ?
C52 C57 C58 111.4(5) . . ?
C52 C57 C59 113.6(5) . . ?
C58 C57 H57 107.3 . . ?
C59 C57 H57 107.3 . . ?
C59 C57 C58 109.5(5) . . ?
C57 C58 H58A 109.5 . . ?
C57 C58 H58B 109.5 . . ?
C57 C58 H58C 109.5 . . ?
H58A C58 H58B 109.5 . . ?
H58A C58 H58C 109.5 . . ?
H58B C58 H58C 109.5 . . ?
C57 C59 H59A 109.5 . . ?
C57 C59 H59B 109.5 . . ?
C57 C59 H59C 109.5 . . ?
H59A C59 H59B 109.5 . . ?
H59A C59 H59C 109.5 . . ?
H59B C59 H59C 109.5 . . ?
C56 C60 H60 108.0 . . ?
C56 C60 C61 113.2(4) . . ?
C56 C60 C62 110.2(4) . . ?
C61 C60 H60 108.0 . . ?
C62 C60 H60 108.0 . . ?
C62 C60 C61 109.4(4) . . ?
C60 C61 H61A 109.5 . . ?
C60 C61 H61B 109.5 . . ?
C60 C61 H61C 109.5 . . ?
H61A C61 H61B 109.5 . . ?
H61A C61 H61C 109.5 . . ?
H61B C61 H61C 109.5 . . ?
C60 C62 H62A 109.5 . . ?
C60 C62 H62B 109.5 . . ?
C60 C62 H62C 109.5 . . ?
H62A C62 H62B 109.5 . . ?
H62A C62 H62C 109.5 . . ?
H62B C62 H62C 109.5 . . ?
O1 C63 H63A 110.4 . . ?
O1 C63 H63B 110.4 . . ?
O1 C63 C64 106.8(4) . . ?
H63A C63 H63B 108.6 . . ?
C64 C63 H63A 110.4 . . ?
C64 C63 H63B 110.4 . . ?
C63 C64 H64A 110.9 . . ?
C63 C64 H64B 110.9 . . ?
C63 C64 C65 104.4(5) . . ?
H64A C64 H64B 108.9 . . ?
C65 C64 H64A 110.9 . . ?
C65 C64 H64B 110.9 . . ?
C64 C65 H65A 110.9 . . ?
C64 C65 H65B 110.9 . . ?
H65A C65 H65B 109.0 . . ?
C66 C65 C64 104.1(5) . . ?
C66 C65 H65A 110.9 . . ?
C66 C65 H65B 110.9 . . ?
O1 C66 C65 104.4(4) . . ?
O1 C66 H66A 110.9 . . ?
O1 C66 H66B 110.9 . . ?
C65 C66 H66A 110.9 . . ?
C65 C66 H66B 110.9 . . ?
H66A C66 H66B 108.9 . . ?
O2 C67 H67A 110.8 . . ?
O2 C67 H67B 110.8 . . ?
H67A C67 H67B 108.8 . . ?
C68 C67 O2 105.0(6) . . ?
C68 C67 H67A 110.8 . . ?
C68 C67 H67B 110.8 . . ?
C67 C68 H68A 109.8 . . ?
C67 C68 H68B 109.8 . . ?
H68A C68 H68B 108.2 . . ?
C69 C68 C67 109.6(6) . . ?
C69 C68 H68A 109.8 . . ?
C69 C68 H68B 109.8 . . ?
C68 C69 H69A 110.0 . . ?
C68 C69 H69B 110.0 . . ?
C68 C69 C70 108.7(7) . . ?
H69A C69 H69B 108.3 . . ?
C70 C69 H69A 110.0 . . ?
C70 C69 H69B 110.0 . . ?
O2 C70 H70A 110.4 . . ?
O2 C70 H70B 110.4 . . ?
C69 C70 O2 106.5(5) . . ?
C69 C70 H70A 110.4 . . ?
C69 C70 H70B 110.4 . . ?
H70A C70 H70B 108.6 . . ?
O3 C71 H71A 112.4 . . ?
O3 C71 H71B 112.4 . . ?
O3 C71 C72 96.6(14) . . ?
H71A C71 H71B 110.0 . . ?
C72 C71 H71A 112.4 . . ?
C72 C71 H71B 112.4 . . ?
C71 C72 H72A 110.9 . . ?
C71 C72 H72B 110.9 . . ?
C71 C72 C73 104.1(14) . . ?
H72A C72 H72B 108.9 . . ?
C73 C72 H72A 110.9 . . ?
C73 C72 H72B 110.9 . . ?
C72 C73 H73A 110.1 . . ?
C72 C73 H73B 110.1 . . ?
H73A C73 H73B 108.4 . . ?
C74 C73 C72 108.0(17) . . ?
C74 C73 H73A 110.1 . . ?
C74 C73 H73B 110.1 . . ?
O3 C74 C73 92.5(13) . . ?
O3 C74 H74A 113.2 . . ?
O3 C74 H74B 113.2 . . ?
O3 C74 H74C 108.3 . . ?
O3 C74 H74D 108.3 . . ?
C73 C74 H74A 113.2 . . ?
C73 C74 H74B 113.2 . . ?
H74A C74 H74B 110.6 . . ?
H74C C74 H74D 107.4 . . ?
C73A C74 O3 115.9(10) . . ?
C73A C74 H74C 108.3 . . ?
C73A C74 H74D 108.3 . . ?
O4 C75 H75A 110.0 . . ?
O4 C75 H75B 110.0 . . ?
O4 C75 C76 108.5(8) . . ?
H75A C75 H75B 108.4 . . ?
C76 C75 H75A 110.0 . . ?
C76 C75 H75B 110.0 . . ?
C75 C76 H76A 111.0 . . ?
C75 C76 H76B 111.0 . . ?
H76A C76 H76B 109.0 . . ?
C77 C76 C75 103.9(8) . . ?
C77 C76 H76A 111.0 . . ?
C77 C76 H76B 111.0 . . ?
C76 C77 H77A 110.9 . . ?
C76 C77 H77B 110.9 . . ?
H77A C77 H77B 108.9 . . ?
C78 C77 C76 104.3(8) . . ?
C78 C77 H77A 110.9 . . ?
C78 C77 H77B 110.9 . . ?
O4 C78 C77 105.3(7) . . ?
O4 C78 H78A 110.7 . . ?
O4 C78 H78B 110.7 . . ?
C77 C78 H78A 110.7 . . ?
C77 C78 H78B 110.7 . . ?
H78A C78 H78B 108.8 . . ?
O5 C79 H79A 110.2 . . ?
O5 C79 H79B 110.2 . . ?
O5 C79 C80 107.3(6) . . ?
H79A C79 H79B 108.5 . . ?
C80 C79 H79A 110.2 . . ?
C80 C79 H79B 110.2 . . ?
C79 C80 H80A 111.5 . . ?
C79 C80 H80B 111.5 . . ?
H80A C80 H80B 109.3 . . ?
C81 C80 C79 101.2(6) . . ?
C81 C80 H80A 111.5 . . ?
C81 C80 H80B 111.5 . . ?
C80 C81 H81A 109.4 . . ?
C80 C81 H81B 109.4 . . ?
C80 C81 C82 111.1(8) . . ?
H81A C81 H81B 108.0 . . ?
C82 C81 H81A 109.4 . . ?
C82 C81 H81B 109.4 . . ?
O5 C82 C81 104.0(8) . . ?
O5 C82 H82A 111.0 . . ?
O5 C82 H82B 111.0 . . ?
C81 C82 H82A 111.0 . . ?
C81 C82 H82B 111.0 . . ?
H82A C82 H82B 109.0 . . ?
O6 C83 H83A 110.2 . . ?
O6 C83 H83B 110.2 . . ?
O6 C83 C84 107.6(5) . . ?
H83A C83 H83B 108.5 . . ?
C84 C83 H83A 110.2 . . ?
C84 C83 H83B 110.2 . . ?
C83 C84 H84A 110.3 . . ?
C83 C84 H84B 110.3 . . ?
C83 C84 C85 107.1(6) . . ?
H84A C84 H84B 108.5 . . ?
C85 C84 H84A 110.3 . . ?
C85 C84 H84B 110.3 . . ?
C84 C85 H85A 110.9 . . ?
C84 C85 H85B 110.9 . . ?
H85A C85 H85B 108.9 . . ?
C86 C85 C84 104.2(6) . . ?
C86 C85 H85A 110.9 . . ?
C86 C85 H85B 110.9 . . ?
O6 C86 C85 108.5(5) . . ?
O6 C86 H86A 110.0 . . ?
O6 C86 H86B 110.0 . . ?
C85 C86 H86A 110.0 . . ?
C85 C86 H86B 110.0 . . ?
H86A C86 H86B 108.4 . . ?
O3 C71A H71C 110.0 . . ?
O3 C71A H71D 110.0 . . ?
O3 C71A C72A 108.4(14) . . ?
H71C C71A H71D 108.4 . . ?
C72A C71A H71C 110.0 . . ?
C72A C71A H71D 110.0 . . ?
C71A C72A H72C 111.3 . . ?
C71A C72A H72D 111.3 . . ?
H72C C72A H72D 109.2 . . ?
C73A C72A C71A 102.2(11) . . ?
C73A C72A H72C 111.3 . . ?
C73A C72A H72D 111.3 . . ?
C74 C73A C72A 100.2(12) . . ?
C74 C73A H73C 111.7 . . ?
C74 C73A H73D 111.7 . . ?
C72A C73A H73C 111.7 . . ?
C72A C73A H73D 111.7 . . ?
H73C C73A H73D 109.5 . . ?
K2 C33A H33A 141.6 . . ?
C32A C33A K2 76.8(17) . . ?
C32A C33A H33A 141.6 . . ?
K1 C32A K2 155.4(8) . . ?
C33A C32A K1 109.4(19) . . ?
C33A C32A K2 77.3(17) . . ?
C33A C32A C31A 127(2) . . ?
C33A C32A S1A 138(2) . . ?
C31A C32A K1 77.4(17) . . ?
C31A C32A K2 79.9(17) . . ?
C31A C32A S1A 94.6(15) . . ?
S1A C32A K1 82.5(10) . . ?
S1A C32A K2 108.7(12) . . ?
K1 C31A K2 148.5(8) . . ?
C32A C31A K1 75.7(17) . . ?
C32A C31A K2 74.2(17) . . ?
C32A C31A S2A 92.8(14) . . ?
S2A C31A K1 98.6(12) . . ?
S2A C31A K2 73.8(10) . . ?
C30A C31A K1 80.9(17) . . ?
C30A C31A K2 124(2) . . ?
C30A C31A C32A 123.1(19) . . ?
C30A C31A S2A 142(2) . . ?
Mg2 S2A K2 87.0(5) . . ?
C31A S2A K2 75.2(11) . . ?
C31A S2A Mg2 146.9(12) . . ?
K1 C30A H30A 143.2 . . ?
C31A C30A K1 73.6(17) . . ?
C31A C30A H30A 143.2 . . ?
C32A S1A K1 66.7(10) . . ?

loop_
_geom_bond_atom_site_label_1
_geom_bond_atom_site_label_2
_geom_bond_distance
_geom_bond_site_symmetry_2
_geom_bond_publ_flag
K1 O3 2.717(6) . ?
K1 O4 2.691(5) . ?
K1 C18 3.428(5) . ?
K1 C19 3.312(6) . ?
K1 C20 3.151(7) . ?
K1 C22 3.224(6) . ?
K1 C31 3.079(14) . ?
K1 C32 3.179(13) . ?
K1 C32A 3.12(3) . ?
K1 C31A 3.14(3) . ?
K1 C30A 3.23(3) . ?
K1 S1A 3.366(16) . ?
K2 O5 2.636(4) . ?
K2 O6 2.705(4) . ?
K2 C31 3.287(13) . ?
K2 C32 3.177(13) . ?
K2 C39 3.263(5) . ?
K2 C40 3.196(5) . ?
K2 C41 3.216(6) . ?
K2 C44 3.258(5) . ?
K2 C33A 3.21(3) . ?
K2 C32A 3.20(3) . ?
K2 C31A 3.28(3) . ?
K2 S2A 3.255(19) . ?
S1 C29 1.753(6) . ?
S1 C32 1.747(11) . ?
S2 C31 1.774(12) . ?
S2 C34 1.742(7) . ?
Mg1 O1 2.047(4) . ?
Mg1 N1 1.998(4) . ?
Mg1 N2 2.010(5) . ?
Mg1 C1 2.735(5) . ?
Mg1 C2 2.759(5) . ?
Mg1 C29 2.136(5) . ?
Mg2 O2 2.036(4) . ?
Mg2 N3 1.992(4) . ?
Mg2 N4 1.997(4) . ?
Mg2 C34 2.118(5) . ?
Mg2 C35 2.753(5) . ?
Mg2 C36 2.719(5) . ?
Mg2 S2A 3.080(17) . ?
O1 C63 1.454(6) . ?
O1 C66 1.448(6) . ?
O2 C67 1.458(6) . ?
O2 C70 1.440(6) . ?
O3 C71 1.342(15) . ?
O3 C74 1.411(10) . ?
O3 C71A 1.423(15) . ?
O4 C75 1.403(9) . ?
O4 C78 1.421(7) . ?
O5 C79 1.420(7) . ?
O5 C82 1.402(9) . ?
O6 C83 1.418(7) . ?
O6 C86 1.386(7) . ?
N1 C1 1.421(6) . ?
N1 C5 1.402(7) . ?
N2 C2 1.427(6) . ?
N2 C17 1.391(6) . ?
N3 C35 1.432(6) . ?
N3 C39 1.390(6) . ?
N4 C36 1.417(6) . ?
N4 C51 1.399(6) . ?
C1 C2 1.345(7) . ?
C1 C3 1.519(7) . ?
C2 C4 1.492(8) . ?
C3 H3A 0.9800 . ?
C3 H3B 0.9800 . ?
C3 H3C 0.9800 . ?
C4 H4A 0.9800 . ?
C4 H4B 0.9800 . ?
C4 H4C 0.9800 . ?
C5 C6 1.414(7) . ?
C5 C10 1.427(7) . ?
C6 C7 1.383(7) . ?
C6 C11 1.511(7) . ?
C7 H7 0.9500 . ?
C7 C8 1.384(7) . ?
C8 H8 0.9500 . ?
C8 C9 1.349(8) . ?
C9 H9 0.9500 . ?
C9 C10 1.388(8) . ?
C10 C14 1.512(8) . ?
C11 H11 1.0000 . ?
C11 C12 1.463(9) . ?
C11 C13 1.523(9) . ?
C12 H12C 0.9800 . ?
C12 H12B 0.9800 . ?
C12 H12A 0.9800 . ?
C13 H13A 0.9800 . ?
C13 H13B 0.9800 . ?
C13 H13C 0.9800 . ?
C14 H14 1.0000 . ?
C14 C15 1.539(9) . ?
C14 C16 1.536(8) . ?
C15 H15A 0.9800 . ?
C15 H15B 0.9800 . ?
C15 H15C 0.9800 . ?
C16 H16A 0.9800 . ?
C16 H16B 0.9800 . ?
C16 H16C 0.9800 . ?
C17 C18 1.434(7) . ?
C17 C22 1.427(7) . ?
C18 C19 1.384(8) . ?
C18 C23 1.523(8) . ?
C19 H19 0.9500 . ?
C19 C20 1.385(8) . ?
C20 H20 0.9500 . ?
C20 C21 1.375(8) . ?
C21 H21 0.9500 . ?
C21 C22 1.374(8) . ?
C22 C26 1.519(7) . ?
C23 H23 1.0000 . ?
C23 C24 1.516(9) . ?
C23 C25 1.512(9) . ?
C24 H24A 0.9800 . ?
C24 H24B 0.9800 . ?
C24 H24C 0.9800 . ?
C25 H25A 0.9800 . ?
C25 H25B 0.9800 . ?
C25 H25C 0.9800 . ?
C26 H26 1.0000 . ?
C26 C27 1.530(8) . ?
C26 C28 1.519(8) . ?
C27 H27A 0.9800 . ?
C27 H27B 0.9800 . ?
C27 H27C 0.9800 . ?
C28 H28A 0.9800 . ?
C28 H28B 0.9800 . ?
C28 H28C 0.9800 . ?
C29 C30 1.63(2) . ?
C30 H30 0.9500 . ?
C30 C31 1.43(2) . ?
C31 C32 1.423(10) . ?
C32 C33 1.45(2) . ?
C33 H33 0.9500 . ?
C33 C34 1.703(18) . ?
C35 C36 1.351(7) . ?
C35 C37 1.499(7) . ?
C36 C38 1.522(6) . ?
C37 H37A 0.9800 . ?
C37 H37B 0.9800 . ?
C37 H37C 0.9800 . ?
C38 H38A 0.9800 . ?
C38 H38B 0.9800 . ?
C38 H38C 0.9800 . ?
C39 C40 1.418(7) . ?
C39 C44 1.443(7) . ?
C40 C41 1.383(7) . ?
C40 C45 1.505(7) . ?
C41 H41 0.9500 . ?
C41 C42 1.382(8) . ?
C42 H42 0.9500 . ?
C42 C43 1.372(8) . ?
C43 H43 0.9500 . ?
C43 C44 1.391(7) . ?
C44 C48 1.512(7) . ?
C45 H45 1.0000 . ?
C45 C46 1.515(9) . ?
C45 C47 1.491(8) . ?
C46 H46A 0.9800 . ?
C46 H46B 0.9800 . ?
C46 H46C 0.9800 . ?
C47 H47A 0.9800 . ?
C47 H47B 0.9800 . ?
C47 H47C 0.9800 . ?
C48 H48 1.0000 . ?
C48 C49 1.532(7) . ?
C48 C50 1.517(7) . ?
C49 H49A 0.9800 . ?
C49 H49B 0.9800 . ?
C49 H49C 0.9800 . ?
C50 H50A 0.9800 . ?
C50 H50B 0.9800 . ?
C50 H50C 0.9800 . ?
C51 C52 1.420(7) . ?
C51 C56 1.437(7) . ?
C52 C53 1.375(8) . ?
C52 C57 1.516(7) . ?
C53 H53 0.9500 . ?
C53 C54 1.380(8) . ?
C54 H54 0.9500 . ?
C54 C55 1.380(8) . ?
C55 H55 0.9500 . ?
C55 C56 1.380(8) . ?
C56 C60 1.504(7) . ?
C57 H57 1.0000 . ?
C57 C58 1.542(7) . ?
C57 C59 1.528(7) . ?
C58 H58A 0.9800 . ?
C58 H58B 0.9800 . ?
C58 H58C 0.9800 . ?
C59 H59A 0.9800 . ?
C59 H59B 0.9800 . ?
C59 H59C 0.9800 . ?
C60 H60 1.0000 . ?
C60 C61 1.538(7) . ?
C60 C62 1.522(7) . ?
C61 H61A 0.9800 . ?
C61 H61B 0.9800 . ?
C61 H61C 0.9800 . ?
C62 H62A 0.9800 . ?
C62 H62B 0.9800 . ?
C62 H62C 0.9800 . ?
C63 H63A 0.9900 . ?
C63 H63B 0.9900 . ?
C63 C64 1.490(7) . ?
C64 H64A 0.9900 . ?
C64 H64B 0.9900 . ?
C64 C65 1.517(9) . ?
C65 H65A 0.9900 . ?
C65 H65B 0.9900 . ?
C65 C66 1.476(8) . ?
C66 H66A 0.9900 . ?
C66 H66B 0.9900 . ?
C67 H67A 0.9900 . ?
C67 H67B 0.9900 . ?
C67 C68 1.445(10) . ?
C68 H68A 0.9900 . ?
C68 H68B 0.9900 . ?
C68 C69 1.421(10) . ?
C69 H69A 0.9900 . ?
C69 H69B 0.9900 . ?
C69 C70 1.430(9) . ?
C70 H70A 0.9900 . ?
C70 H70B 0.9900 . ?
C71 H71A 0.9900 . ?
C71 H71B 0.9900 . ?
C71 C72 1.52(2) . ?
C72 H72A 0.9900 . ?
C72 H72B 0.9900 . ?
C72 C73 1.54(2) . ?
C73 H73A 0.9900 . ?
C73 H73B 0.9900 . ?
C73 C74 1.485(18) . ?
C74 H74A 0.9900 . ?
C74 H74B 0.9900 . ?
C74 H74C 0.9900 . ?
C74 H74D 0.9900 . ?
C74 C73A 1.408(13) . ?
C75 H75A 0.9900 . ?
C75 H75B 0.9900 . ?
C75 C76 1.492(12) . ?
C76 H76A 0.9900 . ?
C76 H76B 0.9900 . ?
C76 C77 1.486(13) . ?
C77 H77A 0.9900 . ?
C77 H77B 0.9900 . ?
C77 C78 1.469(11) . ?
C78 H78A 0.9900 . ?
C78 H78B 0.9900 . ?
C79 H79A 0.9900 . ?
C79 H79B 0.9900 . ?
C79 C80 1.482(8) . ?
C80 H80A 0.9900 . ?
C80 H80B 0.9900 . ?
C80 C81 1.441(11) . ?
C81 H81A 0.9900 . ?
C81 H81B 0.9900 . ?
C81 C82 1.478(11) . ?
C82 H82A 0.9900 . ?
C82 H82B 0.9900 . ?
C83 H83A 0.9900 . ?
C83 H83B 0.9900 . ?
C83 C84 1.441(9) . ?
C84 H84A 0.9900 . ?
C84 H84B 0.9900 . ?
C84 C85 1.453(10) . ?
C85 H85A 0.9900 . ?
C85 H85B 0.9900 . ?
C85 C86 1.447(9) . ?
C86 H86A 0.9900 . ?
C86 H86B 0.9900 . ?
C71A H71C 0.9900 . ?
C71A H71D 0.9900 . ?
C71A C72A 1.53(2) . ?
C72A H72C 0.9900 . ?
C72A H72D 0.9900 . ?
C72A C73A 1.513(19) . ?
C73A H73C 0.9900 . ?
C73A H73D 0.9900 . ?
C33A H33A 0.9500 . ?
C33A C32A 1.44(3) . ?
C32A C31A 1.454(16) . ?
C32A S1A 1.739(19) . ?
C31A S2A 1.743(18) . ?
C31A C30A 1.41(3) . ?
C30A H30A 0.9500 . ?

loop_
_geom_torsion_atom_site_label_1
_geom_torsion_atom_site_label_2
_geom_torsion_atom_site_label_3
_geom_torsion_atom_site_label_4
_geom_torsion
_geom_torsion_site_symmetry_1
_geom_torsion_site_symmetry_2
_geom_torsion_site_symmetry_3
_geom_torsion_site_symmetry_4
_geom_torsion_publ_flag
K1 S1 C29 Mg1 -103.7(3) . . . . ?
K1 S1 C29 C30 55.7(10) . . . . ?
K1 S1 C32 K2 -157.3(5) . . . . ?
K1 S1 C32 C31 -71.4(10) . . . . ?
K1 S1 C32 C33 114.8(15) . . . . ?
K1 S2 C31 K2 -151.7(4) . . . . ?
K1 S2 C31 C30 85.8(17) . . . . ?
K1 S2 C31 C32 -82.6(10) . . . . ?
K1 S2 C34 K2 120.65(10) . . . . ?
K1 S2 C34 Mg2 -138.9(4) . . . . ?
K1 S2 C34 C33 56.7(9) . . . . ?
K1 O3 C71 C72 143.1(13) . . . . ?
K1 O3 C74 C73 -140.0(14) . . . . ?
K1 O3 C74 C73A -120.5(10) . . . . ?
K1 O3 C71A C72A 123.0(12) . . . . ?
K1 O4 C75 C76 158.7(5) . . . . ?
K1 O4 C78 C77 -145.9(5) . . . . ?
K1 C17 C18 C19 -63.8(5) . . . . ?
K1 C17 C18 C23 109.9(5) . . . . ?
K1 C17 C22 C21 66.6(5) . . . . ?
K1 C17 C22 C26 -117.7(5) . . . . ?
K1 C18 C19 C20 -62.6(6) . . . . ?
K1 C18 C23 C24 -144.6(5) . . . . ?
K1 C18 C23 C25 -23.1(6) . . . . ?
K1 C19 C20 C21 -68.5(6) . . . . ?
K1 C20 C21 C22 -75.8(6) . . . . ?
K1 C22 C26 C27 45.6(6) . . . . ?
K1 C22 C26 C28 169.6(4) . . . . ?
K1 C29 C30 C31 71.8(12) . . . . ?
K1 C31 C32 K2 -170.1(2) . . . . ?
K1 C31 C32 S1 81.5(7) . . . . ?
K1 C31 C32 C33 -105.4(19) . . . . ?
K1 C32 C33 C34 -77.0(11) . . . . ?
K1 C32A C31A K2 -170.5(5) . . . . ?
K1 C32A C31A S2A -98.2(12) . . . . ?
K1 C32A C31A C30A 69(3) . . . . ?
K1 C31A S2A K2 -148.7(7) . . . . ?
K1 C31A S2A Mg2 -89(2) . . . . ?
K2 S2 C31 K1 151.7(4) . . . . ?
K2 S2 C31 C30 -122.5(17) . . . . ?
K2 S2 C31 C32 69.1(10) . . . . ?
K2 S2 C34 Mg2 100.5(4) . . . . ?
K2 S2 C34 C33 -64.0(9) . . . . ?
K2 O5 C79 C80 -147.2(4) . . . . ?
K2 O5 C82 C81 157.8(5) . . . . ?
K2 O6 C83 C84 159.5(6) . . . . ?
K2 O6 C86 C85 -169.9(6) . . . . ?
K2 C31 C32 K1 170.1(2) . . . . ?
K2 C31 C32 S1 -108.4(7) . . . . ?
K2 C31 C32 C33 64.7(19) . . . . ?
K2 C32 C33 C34 76.4(9) . . . . ?
K2 C39 C40 C41 -70.3(5) . . . . ?
K2 C39 C40 C45 112.3(5) . . . . ?
K2 C39 C44 C43 70.6(4) . . . . ?
K2 C39 C44 C48 -104.7(4) . . . . ?
K2 C40 C41 C42 -70.6(5) . . . . ?
K2 C40 C45 C46 -160.2(5) . . . . ?
K2 C40 C45 C47 -36.6(7) . . . . ?
K2 C41 C42 C43 -66.5(5) . . . . ?
K2 C42 C43 C44 -64.4(5) . . . . ?
K2 C43 C44 C39 -69.4(4) . . . . ?
K2 C43 C44 C48 105.9(4) . . . . ?
K2 C44 C48 C49 165.5(3) . . . . ?
K2 C44 C48 C50 42.0(5) . . . . ?
K2 C33A C32A K1 155.3(9) . . . . ?
K2 C33A C32A C31A 67(3) . . . . ?
K2 C33A C32A S1A -104(3) . . . . ?
K2 C32A C31A K1 170.5(5) . . . . ?
K2 C32A C31A S2A 72.3(12) . . . . ?
K2 C32A C31A C30A -121(3) . . . . ?
K2 C32A S1A K1 157.5(10) . . . . ?
K2 C31A S2A Mg2 60(2) . . . . ?
K2 C31A C30A K1 -159.1(14) . . . . ?
S1 C29 C30 C31 10.0(16) . . . . ?
S1 C32 C33 C34 -178.1(9) . . . . ?
S2 C31 C32 K1 97.2(7) . . . . ?
S2 C31 C32 K2 -72.9(7) . . . . ?
S2 C31 C32 S1 178.7(5) . . . . ?
S2 C31 C32 C33 -8(2) . . . . ?
Mg1 O1 C63 C64 171.5(4) . . . . ?
Mg1 O1 C66 C65 -152.9(4) . . . . ?
Mg1 N1 C1 C2 12.7(5) . . . . ?
Mg1 N1 C1 C3 -158.3(4) . . . . ?
Mg1 N1 C5 C6 64.1(6) . . . . ?
Mg1 N1 C5 C10 -114.0(5) . . . . ?
Mg1 N2 C2 C1 -7.8(6) . . . . ?
Mg1 N2 C2 C4 159.2(4) . . . . ?
Mg1 N2 C17 K1 10.4(6) . . . . ?
Mg1 N2 C17 C18 104.8(5) . . . . ?
Mg1 N2 C17 C22 -71.0(6) . . . . ?
Mg1 C1 C2 N2 5.7(4) . . . . ?
Mg1 C1 C2 C4 -160.3(5) . . . . ?
Mg1 C29 C30 C31 170.4(9) . . . . ?
Mg2 O2 C67 C68 -173.2(6) . . . . ?
Mg2 O2 C70 C69 170.8(6) . . . . ?
Mg2 N3 C35 C36 11.7(5) . . . . ?
Mg2 N3 C35 C37 -154.2(3) . . . . ?
Mg2 N3 C39 K2 -11.3(5) . . . . ?
Mg2 N3 C39 C40 74.8(6) . . . . ?
Mg2 N3 C39 C44 -101.5(5) . . . . ?
Mg2 N4 C36 C35 -15.6(5) . . . . ?
Mg2 N4 C36 C38 152.2(3) . . . . ?
Mg2 N4 C51 C52 -54.7(6) . . . . ?
Mg2 N4 C51 C56 122.1(4) . . . . ?
Mg2 C35 C36 N4 11.3(4) . . . . ?
Mg2 C35 C36 C38 -156.0(4) . . . . ?
O1 C63 C64 C65 -13.0(7) . . . . ?
O2 C67 C68 C69 -2.6(12) . . . . ?
O3 C71 C72 C73 17(2) . . . . ?
O3 C74 C73A C72A -27.6(14) . . . . ?
O3 C71A C72A C73A 26.2(17) . . . . ?
O4 C75 C76 C77 0.1(10) . . . . ?
O5 C79 C80 C81 -25.7(8) . . . . ?
O6 C83 C84 C85 3.9(11) . . . . ?
N1 C1 C2 Mg1 -9.1(4) . . . . ?
N1 C1 C2 N2 -3.5(7) . . . . ?
N1 C1 C2 C4 -169.4(5) . . . . ?
N1 C5 C6 C7 177.5(5) . . . . ?
N1 C5 C6 C11 0.7(7) . . . . ?
N1 C5 C10 C9 -176.1(5) . . . . ?
N1 C5 C10 C14 9.7(8) . . . . ?
N2 C17 C18 K1 -118.7(5) . . . . ?
N2 C17 C18 C19 177.5(5) . . . . ?
N2 C17 C18 C23 -8.8(8) . . . . ?
N2 C17 C22 K1 114.5(4) . . . . ?
N2 C17 C22 C21 -178.9(5) . . . . ?
N2 C17 C22 C26 -3.1(8) . . . . ?
N3 C35 C36 Mg2 -8.5(4) . . . . ?
N3 C35 C36 N4 2.9(7) . . . . ?
N3 C35 C36 C38 -164.5(4) . . . . ?
N3 C39 C40 K2 -110.6(4) . . . . ?
N3 C39 C40 C41 179.2(5) . . . . ?
N3 C39 C40 C45 1.7(7) . . . . ?
N3 C39 C44 K2 111.7(4) . . . . ?
N3 C39 C44 C43 -177.7(4) . . . . ?
N3 C39 C44 C48 7.1(7) . . . . ?
N4 C51 C52 C53 179.6(4) . . . . ?
N4 C51 C52 C57 -1.5(7) . . . . ?
N4 C51 C56 C55 -179.6(4) . . . . ?
N4 C51 C56 C60 -7.3(7) . . . . ?
C1 N1 C5 C6 -128.6(5) . . . . ?
C1 N1 C5 C10 53.3(6) . . . . ?
C2 N2 C17 K1 -141.2(4) . . . . ?
C2 N2 C17 C18 -46.8(7) . . . . ?
C2 N2 C17 C22 137.4(5) . . . . ?
C3 C1 C2 Mg1 161.4(5) . . . . ?
C3 C1 C2 N2 167.1(4) . . . . ?
C3 C1 C2 C4 1.1(8) . . . . ?
C5 N1 C1 Mg1 -170.5(5) . . . . ?
C5 N1 C1 C2 -157.9(5) . . . . ?
C5 N1 C1 C3 31.1(6) . . . . ?
C5 C6 C7 C8 -0.6(8) . . . . ?
C5 C6 C11 C12 -155.2(7) . . . . ?
C5 C6 C11 C13 82.5(6) . . . . ?
C5 C10 C14 C15 -132.2(6) . . . . ?
C5 C10 C14 C16 105.0(6) . . . . ?
C6 C5 C10 C9 5.7(7) . . . . ?
C6 C5 C10 C14 -168.5(5) . . . . ?
C6 C7 C8 C9 4.1(8) . . . . ?
C7 C6 C11 C12 27.9(8) . . . . ?
C7 C6 C11 C13 -94.4(7) . . . . ?
C7 C8 C9 C10 -2.5(9) . . . . ?
C8 C9 C10 C5 -2.4(9) . . . . ?
C8 C9 C10 C14 172.0(6) . . . . ?
C9 C10 C14 C15 53.5(8) . . . . ?
C9 C10 C14 C16 -69.3(7) . . . . ?
C10 C5 C6 C7 -4.3(7) . . . . ?
C10 C5 C6 C11 178.9(5) . . . . ?
C11 C6 C7 C8 176.3(5) . . . . ?
C17 N2 C2 Mg1 157.3(6) . . . . ?
C17 N2 C2 C1 149.5(5) . . . . ?
C17 N2 C2 C4 -43.4(7) . . . . ?
C17 C18 C19 K1 66.8(5) . . . . ?
C17 C18 C19 C20 4.2(9) . . . . ?
C17 C18 C23 C24 124.5(6) . . . . ?
C17 C18 C23 C25 -114.0(6) . . . . ?
C17 C22 C26 C27 147.3(6) . . . . ?
C17 C22 C26 C28 -88.7(7) . . . . ?
C18 C17 C22 K1 -61.6(5) . . . . ?
C18 C17 C22 C21 5.0(8) . . . . ?
C18 C17 C22 C26 -179.3(5) . . . . ?
C18 C19 C20 K1 68.5(6) . . . . ?
C18 C19 C20 C21 0.0(10) . . . . ?
C19 C18 C23 C24 -61.8(8) . . . . ?
C19 C18 C23 C25 59.8(7) . . . . ?
C19 C20 C21 C22 -1.7(10) . . . . ?
C20 C21 C22 K1 74.1(6) . . . . ?
C20 C21 C22 C17 -1.0(10) . . . . ?
C20 C21 C22 C26 -176.7(6) . . . . ?
C21 C22 C26 C27 -37.0(8) . . . . ?
C21 C22 C26 C28 87.0(7) . . . . ?
C22 C17 C18 K1 57.3(4) . . . . ?
C22 C17 C18 C19 -6.5(8) . . . . ?
C22 C17 C18 C23 167.1(5) . . . . ?
C23 C18 C19 K1 -107.1(5) . . . . ?
C23 C18 C19 C20 -169.7(6) . . . . ?
C29 S1 C32 K1 70.0(3) . . . . ?
C29 S1 C32 K2 -87.3(4) . . . . ?
C29 S1 C32 C31 -1.4(11) . . . . ?
C29 S1 C32 C33 -175.2(15) . . . . ?
C29 C30 C31 K1 -84.3(11) . . . . ?
C29 C30 C31 K2 80.9(14) . . . . ?
C29 C30 C31 S2 -179.2(10) . . . . ?
C29 C30 C31 C32 -14(3) . . . . ?
C30 C31 C32 K1 -70.8(19) . . . . ?
C30 C31 C32 K2 119.1(19) . . . . ?
C30 C31 C32 S1 11(2) . . . . ?
C30 C31 C32 C33 -176(2) . . . . ?
C31 S2 C34 K2 67.7(5) . . . . ?
C31 S2 C34 Mg2 168.2(6) . . . . ?
C31 S2 C34 C33 3.7(10) . . . . ?
C31 C32 C33 C34 10(2) . . . . ?
C32 S1 C29 K1 -61.2(5) . . . . ?
C32 S1 C29 Mg1 -164.9(5) . . . . ?
C32 S1 C29 C30 -5.5(10) . . . . ?
C32 C33 C34 K2 -74.9(11) . . . . ?
C32 C33 C34 S2 -6.9(14) . . . . ?
C32 C33 C34 Mg2 -174.8(9) . . . . ?
C34 S2 C31 K1 83.8(4) . . . . ?
C34 S2 C31 K2 -67.9(3) . . . . ?
C34 S2 C31 C30 169.6(16) . . . . ?
C34 S2 C31 C32 1.2(11) . . . . ?
C35 N3 C39 K2 147.5(3) . . . . ?
C35 N3 C39 C40 -126.5(5) . . . . ?
C35 N3 C39 C44 57.3(6) . . . . ?
C36 N4 C51 C52 136.5(4) . . . . ?
C36 N4 C51 C56 -46.7(6) . . . . ?
C37 C35 C36 Mg2 156.2(5) . . . . ?
C37 C35 C36 N4 167.5(4) . . . . ?
C37 C35 C36 C38 0.1(7) . . . . ?
C39 N3 C35 Mg2 -163.5(5) . . . . ?
C39 N3 C35 C36 -151.8(5) . . . . ?
C39 N3 C35 C37 42.3(6) . . . . ?
C39 C40 C41 K2 71.2(4) . . . . ?
C39 C40 C41 C42 0.6(8) . . . . ?
C39 C40 C45 C46 107.4(7) . . . . ?
C39 C40 C45 C47 -129.0(6) . . . . ?
C39 C44 C48 C49 -108.0(5) . . . . ?
C39 C44 C48 C50 128.5(5) . . . . ?
C40 C39 C44 K2 -64.5(4) . . . . ?
C40 C39 C44 C43 6.0(7) . . . . ?
C40 C39 C44 C48 -169.2(4) . . . . ?
C40 C41 C42 K2 68.2(5) . . . . ?
C40 C41 C42 C43 1.7(9) . . . . ?
C41 C40 C45 C46 -70.1(7) . . . . ?
C41 C40 C45 C47 53.5(8) . . . . ?
C41 C42 C43 K2 64.5(5) . . . . ?
C41 C42 C43 C44 0.1(8) . . . . ?
C42 C43 C44 K2 65.4(5) . . . . ?
C42 C43 C44 C39 -4.0(8) . . . . ?
C42 C43 C44 C48 171.3(5) . . . . ?
C43 C44 C48 C49 76.8(6) . . . . ?
C43 C44 C48 C50 -46.7(7) . . . . ?
C44 C39 C40 K2 65.8(4) . . . . ?
C44 C39 C40 C41 -4.4(7) . . . . ?
C44 C39 C40 C45 178.1(4) . . . . ?
C45 C40 C41 K2 -111.4(5) . . . . ?
C45 C40 C41 C42 178.1(5) . . . . ?
C51 N4 C36 Mg2 171.8(5) . . . . ?
C51 N4 C36 C35 156.3(4) . . . . ?
C51 N4 C36 C38 -35.9(6) . . . . ?
C51 C52 C53 C54 -0.6(8) . . . . ?
C51 C52 C57 C58 108.9(6) . . . . ?
C51 C52 C57 C59 -126.9(5) . . . . ?
C51 C56 C60 C61 133.4(5) . . . . ?
C51 C56 C60 C62 -103.7(5) . . . . ?
C52 C51 C56 C55 -2.8(7) . . . . ?
C52 C51 C56 C60 169.5(4) . . . . ?
C52 C53 C54 C55 -1.2(9) . . . . ?
C53 C52 C57 C58 -72.2(6) . . . . ?
C53 C52 C57 C59 52.1(7) . . . . ?
C53 C54 C55 C56 0.9(9) . . . . ?
C54 C55 C56 C51 1.1(8) . . . . ?
C54 C55 C56 C60 -171.5(5) . . . . ?
C55 C56 C60 C61 -54.2(6) . . . . ?
C55 C56 C60 C62 68.7(6) . . . . ?
C56 C51 C52 C53 2.6(7) . . . . ?
C56 C51 C52 C57 -178.4(4) . . . . ?
C57 C52 C53 C54 -179.6(5) . . . . ?
C63 O1 C66 C65 27.0(6) . . . . ?
C63 C64 C65 C66 29.1(7) . . . . ?
C64 C65 C66 O1 -34.3(7) . . . . ?
C66 O1 C63 C64 -8.4(7) . . . . ?
C67 O2 C70 C69 -9.9(9) . . . . ?
C67 C68 C69 C70 -3.4(14) . . . . ?
C68 C69 C70 O2 8.1(12) . . . . ?
C70 O2 C67 C68 7.7(9) . . . . ?
C71 O3 C74 C73 48.4(19) . . . . ?
C71 C72 C73 C74 9(3) . . . . ?
C72 C73 C74 O3 -28(2) . . . . ?
C74 O3 C71 C72 -44(2) . . . . ?
C74 O3 C71A C72A -39.1(14) . . . . ?
C75 O4 C78 C77 33.6(8) . . . . ?
C75 C76 C77 C78 19.8(10) . . . . ?
C76 C77 C78 O4 -33.0(9) . . . . ?
C78 O4 C75 C76 -20.8(9) . . . . ?
C79 O5 C82 C81 -16.0(8) . . . . ?
C79 C80 C81 C82 16.2(10) . . . . ?
C80 C81 C82 O5 -1.0(10) . . . . ?
C82 O5 C79 C80 27.2(8) . . . . ?
C83 O6 C86 C85 -20.5(9) . . . . ?
C83 C84 C85 C86 -15.6(11) . . . . ?
C84 C85 C86 O6 22.4(11) . . . . ?
C86 O6 C83 C84 10.2(9) . . . . ?
C71A O3 C74 C73A 42.9(14) . . . . ?
C71A C72A C73A C74 -0.2(15) . . . . ?
C33A C32A C31A K1 105(3) . . . . ?
C33A C32A C31A K2 -66(3) . . . . ?
C33A C32A C31A S2A 7(4) . . . . ?
C33A C32A C31A C30A 174(3) . . . . ?
C33A C32A S1A K1 -111(4) . . . . ?
C32A C31A S2A K2 -72.7(18) . . . . ?
C32A C31A S2A Mg2 -13(3) . . . . ?
C32A C31A C30A K1 -66(3) . . . . ?
C31A C32A S1A K1 76.6(18) . . . . ?
S2A C31A C30A K1 92(3) . . . . ?
C30A C31A S2A K2 125(4) . . . . ?
C30A C31A S2A Mg2 -175(3) . . . . ?
S1A C32A C31A K1 -81.3(11) . . . . ?
S1A C32A C31A K2 108.2(12) . . . . ?
S1A C32A C31A S2A -179.5(12) . . . . ?
S1A C32A C31A C30A -12(4) . . . . ?
